data_4111282
loop_
_publ_author_name
'Takuya Shiga'
'Hisashi \=Okawa'
'Susumu Kitagawa'
'Masaaki Ohba'

_publ_section_title
;
 Stepwise Synthesis and Magnetic Control of Trimetallic Magnets
 [Co2Ln(L)2(H2O)4][Cr(CN)6].nH2O (Ln = La, Gd; H2L =
 2,6-Di(acetoacetyl)pyridine) with 3-D Pillared-Layer Structure
;
_journal_name_full 'Journal of the American Chemical Society'
_journal_page_first 16426
_journal_page_last 16427
_journal_paper_doi 10.1021/ja066434x
_journal_volume 128
_journal_year 2006
_chemical_formula_moiety 'C32 H22 Co2 Cr Gd N8 O12 '
_chemical_formula_sum 'C32 H22 Co2 Cr Gd N8 O12'
_chemical_formula_weight 1037.68
_space_group_IT_number 1
_symmetry_cell_setting triclinic
_symmetry_Int_Tables_number 1
_symmetry_space_group_name_Hall 'P 1'
_symmetry_space_group_name_H-M 'P 1'
_cell_angle_alpha 89.956(7)
_cell_angle_beta 89.992(8)
_cell_angle_gamma 89.904(7)
_cell_formula_units_Z 2
_cell_length_a 10.634(1)
_cell_length_b 10.6385(8)
_cell_length_c 16.878(2)
_cell_measurement_reflns_used 4915
_cell_measurement_temperature 183.1
_cell_measurement_theta_max 27.5
_cell_measurement_theta_min 3.1
_cell_volume 1909.4(3)
_computing_cell_refinement CRYSTALCLEAR
_computing_data_collection CRYSTALCLEAR
_computing_data_reduction 'teXsan Ver. 1.11'
_computing_publication_material 'teXsan Ver. 1.11'
_computing_structure_refinement 'teXsan Ver. 1.10'
_computing_structure_solution directMethod
_diffrn_detector_area_resol_mean 14.62
_diffrn_measured_fraction_theta_full 0.9816
_diffrn_measured_fraction_theta_max 0.9816
_diffrn_measurement_device_type 'Rigaku/MSC Mercury CCD'
_diffrn_measurement_method \w
_diffrn_radiation_type 'Mo K\a'
_diffrn_radiation_wavelength 0.7107
_diffrn_reflns_av_R_equivalents 0.034
_diffrn_reflns_limit_h_max 8
_diffrn_reflns_limit_h_min -13
_diffrn_reflns_limit_k_max 13
_diffrn_reflns_limit_k_min -13
_diffrn_reflns_limit_l_max 21
_diffrn_reflns_limit_l_min -19
_diffrn_reflns_number 340
_diffrn_reflns_theta_full 27.48
_diffrn_reflns_theta_max 27.48
_exptl_absorpt_coefficient_mu 2.920
_exptl_absorpt_correction_T_max 0.747
_exptl_absorpt_correction_T_min 0.747
_exptl_absorpt_correction_type none
_exptl_crystal_colour Red
_exptl_crystal_density_diffrn 1.805
_exptl_crystal_description Block
_exptl_crystal_size_max 0.170
_exptl_crystal_size_mid 0.140
_exptl_crystal_size_min 0.100
_refine_diff_density_max 1.08
_refine_diff_density_min -1.35
_refine_ls_extinction_method none
_refine_ls_goodness_of_fit_ref 0.997
_refine_ls_hydrogen_treatment noref
_refine_ls_number_parameters 1009
_refine_ls_number_reflns 8533
_refine_ls_R_factor_gt 0.0493
_refine_ls_shift/su_max 0.0343
_refine_ls_structure_factor_coef Fsqd
_refine_ls_weighting_details 'w = 1/[\s^2^(Fo^2^) + (0.12700(Max(Fo^2^,0) + 2Fc^2^)/3)^2^]'
_refine_ls_weighting_scheme calc
_refine_ls_wR_factor_ref 0.1758
_reflns_number_gt 6644
_reflns_number_total 8562
_reflns_threshold_expression F^2^>2.0\s(F^2^)
_cod_data_source_file ja066434xsi20060906_125017.cif
_cod_data_source_block '_111_Co2Gd-Cr(CN)6'
_cod_original_cell_volume 1909.3298
_cod_original_sg_symbol_H-M 'P 1 '
_cod_original_formula_sum 'C32 H22 Co2 Cr Gd N8 O12 '
_cod_database_code 4111282

loop_
_symmetry_equiv_pos_as_xyz
x,y,z

loop_
_atom_site_label
_atom_site_type_symbol
_atom_site_fract_x
_atom_site_fract_y
_atom_site_fract_z
_atom_site_U_iso_or_equiv
_atom_site_adp_type
_atom_site_occupancy
_atom_site_calc_flag
Gd(1) Gd -0.003(3) -0.005(3) 0.004(2) 0.0136(1) Uani 1.00 d
Gd(2) Gd 0.497(3) 0.495(3) 0.504(2) 0.0135(1) Uani 1.00 d
Co(1) Co -0.001(3) -0.004(3) -0.218(2) 0.0131(5) Uani 1.00 d
Co(2) Co -0.001(3) -0.005(3) 0.225(2) 0.0132(5) Uani 1.00 d
Co(3) Co 0.499(3) 0.495(3) 0.725(2) 0.0131(5) Uani 1.00 d
Co(4) Co 0.499(3) 0.495(3) 0.282(2) 0.0132(5) Uani 1.00 d
Cr(1) Cr 0.500(3) -0.004(3) -0.246(2) 0.0132(4) Uani 1.00 d
Cr(2) Cr 0.000(3) 0.496(3) 0.254(2) 0.0127(4) Uani 1.00 d
O(1) O -0.025(3) -0.148(3) -0.292(2) 0.019(2) Uani 1.00 d
O(2) O -0.042(3) -0.119(3) -0.123(2) 0.017(2) Uani 1.00 d
O(3) O -0.114(3) -0.047(3) 0.130(2) 0.016(2) Uani 1.00 d
O(4) O -0.143(3) -0.032(3) 0.300(2) 0.018(2) Uani 1.00 d
O(5) O 0.146(3) 0.025(3) 0.300(2) 0.018(2) Uani 1.00 d
O(6) O 0.118(3) 0.041(3) 0.130(2) 0.015(2) Uani 1.00 d
O(7) O 0.045(3) 0.113(3) -0.122(2) 0.014(2) Uani 1.00 d
O(8) O 0.029(3) 0.143(3) -0.293(2) 0.019(2) Uani 1.00 d
O(9) O 0.529(3) 0.350(3) 0.207(2) 0.021(2) Uani 1.00 d
O(10) O 0.546(3) 0.381(3) 0.377(2) 0.014(2) Uani 1.00 d
O(11) O 0.619(3) 0.451(3) 0.629(2) 0.015(2) Uani 1.00 d
O(12) O 0.646(3) 0.469(3) 0.800(2) 0.017(2) Uani 1.00 d
O(13) O 0.356(3) 0.523(3) 0.800(2) 0.021(2) Uani 1.00 d
O(14) O 0.386(3) 0.539(3) 0.630(2) 0.015(2) Uani 1.00 d
O(15) O 0.460(3) 0.611(3) 0.377(2) 0.014(2) Uani 1.00 d
O(16) O 0.475(3) 0.641(3) 0.208(2) 0.019(2) Uani 1.00 d
O(17) O 0.209(3) -0.082(3) -0.050(2) 0.028(2) Uani 1.00 d
O(18) O 0.080(3) -0.211(3) 0.058(2) 0.026(2) Uani 1.00 d
O(19) O -0.203(3) 0.075(3) -0.051(2) 0.026(2) Uani 1.00 d
O(20) O -0.074(3) 0.204(3) 0.058(2) 0.029(2) Uani 1.00 d
O(21) O 0.708(3) 0.573(3) 0.451(2) 0.023(2) Uani 1.00 d
O(22) O 0.580(3) 0.703(3) 0.557(2) 0.027(2) Uani 1.00 d
O(23) O 0.295(3) 0.417(3) 0.451(2) 0.030(2) Uani 1.00 d
O(24) O 0.423(3) 0.289(3) 0.558(2) 0.028(2) Uani 1.00 d
N(1) N -0.172(3) -0.178(3) 0.004(2) 0.018(2) Uani 1.00 d
N(2) N 0.178(3) 0.171(3) 0.003(2) 0.014(2) Uani 1.00 d
N(3) N 0.677(3) 0.322(3) 0.505(2) 0.017(2) Uani 1.00 d
N(4) N 0.328(3) 0.670(3) 0.505(2) 0.012(2) Uani 1.00 d
N(5) N 0.200(3) -0.040(3) -0.227(2) 0.022(2) Uani 1.00 d
N(6) N 0.539(3) -0.304(3) -0.265(2) 0.020(2) Uani 1.00 d
N(7) N 0.802(3) 0.030(3) -0.227(2) 0.014(2) Uani 1.00 d
N(8) N 0.466(3) 0.296(3) -0.266(2) 0.022(2) Uani 1.00 d
N(9) N 0.501(3) -0.003(3) -0.439(2) 0.064(5) Uani 1.00 d
N(10) N 0.497(3) -0.007(3) -0.061(2) 0.064(5) Uani 1.00 d
N(11) N -0.032(3) 0.196(3) 0.236(2) 0.016(2) Uani 1.00 d
N(12) N 0.301(3) 0.461(3) 0.271(2) 0.013(2) Uani 1.00 d
N(13) N 0.039(3) 0.796(3) 0.235(2) 0.018(2) Uani 1.00 d
N(14) N -0.300(3) 0.534(3) 0.271(2) 0.022(2) Uani 1.00 d
N(15) N 0.003(3) 0.496(3) 0.062(2) 0.064(5) Uani 1.00 d
N(16) N 0.002(3) 0.498(3) 0.448(2) 0.055(4) Uani 1.00 d
C(1) C -0.125(3) -0.330(3) -0.347(2) 0.030(4) Uani 1.00 d
C(2) C -0.094(3) -0.244(3) -0.278(2) 0.019(2) Uani 1.00 d
C(3) C -0.145(3) -0.270(3) -0.205(2) 0.022(3) Uani 1.00 d
C(4) C -0.126(3) -0.208(3) -0.133(2) 0.018(2) Uani 1.00 d
C(5) C -0.197(3) -0.241(3) -0.061(2) 0.021(3) Uani 1.00 d
C(6) C -0.296(3) -0.333(3) -0.064(2) 0.042(4) Uani 1.00 d
C(7) C -0.359(3) -0.362(3) 0.004(2) 0.066(6) Uani 1.00 d
C(8) C -0.324(3) -0.297(3) 0.075(2) 0.045(4) Uani 1.00 d
C(9) C -0.236(3) -0.207(3) 0.071(2) 0.020(3) Uani 1.00 d
C(10) C -0.202(3) -0.128(3) 0.142(2) 0.016(2) Uani 1.00 d
C(11) C -0.263(3) -0.152(3) 0.211(2) 0.021(3) Uani 1.00 d
C(12) C -0.237(3) -0.100(3) 0.286(2) 0.016(2) Uani 1.00 d
C(13) C -0.320(3) -0.130(3) 0.355(2) 0.032(4) Uani 1.00 d
C(14) C 0.327(3) 0.121(3) 0.354(2) 0.034(4) Uani 1.00 d
C(15) C 0.237(3) 0.092(3) 0.286(2) 0.019(3) Uani 1.00 d
C(16) C 0.268(3) 0.144(3) 0.212(2) 0.023(3) Uani 1.00 d
C(17) C 0.207(3) 0.121(3) 0.140(2) 0.021(3) Uani 1.00 d
C(18) C 0.240(3) 0.198(3) 0.070(2) 0.021(3) Uani 1.00 d
C(19) C 0.335(3) 0.289(3) 0.072(2) 0.047(5) Uani 1.00 d
C(20) C 0.364(3) 0.358(3) 0.005(2) 0.053(5) Uani 1.00 d
C(21) C 0.298(3) 0.331(3) -0.064(2) 0.053(5) Uani 1.00 d
C(22) C 0.203(3) 0.234(3) -0.063(2) 0.023(3) Uani 1.00 d
C(23) C 0.125(3) 0.198(3) -0.132(2) 0.019(3) Uani 1.00 d
C(24) C 0.147(3) 0.261(3) -0.205(2) 0.024(3) Uani 1.00 d
C(25) C 0.098(3) 0.235(3) -0.278(2) 0.018(2) Uani 1.00 d
C(26) C 0.129(3) 0.320(3) -0.347(2) 0.034(4) Uani 1.00 d
C(27) C 0.631(3) 0.173(3) 0.152(2) 0.034(4) Uani 1.00 d
C(28) C 0.597(3) 0.260(3) 0.222(2) 0.017(2) Uani 1.00 d
C(29) C 0.649(3) 0.229(3) 0.296(2) 0.021(3) Uani 1.00 d
C(30) C 0.629(3) 0.291(3) 0.366(2) 0.022(3) Uani 1.00 d
C(31) C 0.702(3) 0.257(3) 0.437(2) 0.024(3) Uani 1.00 d
C(32) C 0.798(3) 0.163(3) 0.435(2) 0.043(4) Uani 1.00 d
C(33) C 0.861(3) 0.134(3) 0.504(2) 0.062(6) Uani 1.00 d
C(34) C 0.830(3) 0.201(3) 0.573(2) 0.036(4) Uani 1.00 d
C(35) C 0.740(3) 0.296(3) 0.572(2) 0.022(3) Uani 1.00 d
C(36) C 0.704(3) 0.371(3) 0.643(2) 0.015(2) Uani 1.00 d
C(37) C 0.768(3) 0.346(3) 0.712(2) 0.019(3) Uani 1.00 d
C(38) C 0.741(3) 0.400(3) 0.786(2) 0.022(3) Uani 1.00 d
C(39) C 0.829(3) 0.370(3) 0.855(2) 0.036(4) Uani 1.00 d
C(40) C 0.178(3) 0.624(3) 0.854(2) 0.036(4) Uani 1.00 d
C(41) C 0.266(3) 0.594(3) 0.786(2) 0.0203 Uani 1.00 d
C(42) C 0.238(3) 0.642(3) 0.711(2) 0.024(3) Uani 1.00 d
C(43) C 0.298(3) 0.622(3) 0.642(2) 0.015(2) Uani 1.00 d
C(44) C 0.264(3) 0.700(3) 0.570(2) 0.019(3) Uani 1.00 d
C(45) C 0.169(3) 0.790(3) 0.570(2) 0.036(4) Uani 1.00 d
C(46) C 0.143(4) 0.853(4) 0.503(2) 0.082(7) Uani 1.00 d
C(47) C 0.205(3) 0.824(3) 0.433(2) 0.036(4) Uani 1.00 d
C(48) C 0.299(3) 0.734(3) 0.439(2) 0.023(3) Uani 1.00 d
C(49) C 0.374(3) 0.699(3) 0.364(2) 0.017(2) Uani 1.00 d
C(50) C 0.355(3) 0.760(3) 0.296(2) 0.024(3) Uani 1.00 d
C(51) C 0.405(3) 0.732(3) 0.220(2) 0.023(3) Uani 1.00 d
C(52) C 0.376(3) 0.817(3) 0.154(2) 0.047(5) Uani 1.00 d
C(53) C 0.308(3) -0.029(3) -0.237(2) 0.020(2) Uani 1.00 d
C(54) C 0.528(3) -0.198(3) -0.254(2) 0.015(2) Uani 1.00 d
C(55) C 0.696(3) 0.020(3) -0.238(2) 0.0124 Uani 1.00 d
C(56) C 0.475(3) 0.192(3) -0.252(2) 0.021(2) Uani 1.00 d
C(57) C 0.504(3) -0.006(3) -0.368(2) 0.026(3) Uani 1.00 d
C(58) C 0.502(3) -0.003(3) -0.127(2) 0.025(2) Uani 1.00 d
C(59) C -0.024(3) 0.302(3) 0.245(2) 0.011(2) Uani 1.00 d
C(60) C 0.196(3) 0.469(3) 0.261(2) 0.0159 Uani 1.00 d
C(61) C 0.029(3) 0.687(3) 0.245(2) 0.013(2) Uani 1.00 d
C(62) C -0.193(3) 0.523(3) 0.259(2) 0.021(2) Uani 1.00 d
C(63) C 0.000(3) 0.498(3) 0.129(2) 0.025(2) Uani 1.00 d
C(64) C 0.005(3) 0.498(3) 0.379(2) 0.027(3) Uani 1.00 d
H(1) H -0.1670 -0.2836 -0.3892 0.0440 Uiso 1.00 calc
H(2) H -0.0474 -0.3621 -0.3711 0.0440 Uiso 1.00 calc
H(3) H -0.1744 -0.3971 -0.3317 0.0440 Uiso 1.00 calc
H(4) H -0.2061 -0.3356 -0.2044 0.0233 Uiso 1.00 calc
H(5) H -0.3201 -0.3702 -0.1182 0.0543 Uiso 1.00 calc
H(6) H -0.4326 -0.4151 0.0003 0.0870 Uiso 1.00 calc
H(7) H -0.3510 -0.3298 0.1256 0.0581 Uiso 1.00 calc
H(8) H -0.3277 -0.2106 0.2075 0.0228 Uiso 1.00 calc
H(9) H -0.3883 -0.1815 0.3366 0.0353 Uiso 1.00 calc
H(10) H -0.2725 -0.1744 0.3924 0.0353 Uiso 1.00 calc
H(11) H -0.3528 -0.0551 0.3765 0.0353 Uiso 1.00 calc
H(12) H 0.2818 0.1622 0.3955 0.0358 Uiso 1.00 calc
H(13) H 0.3618 0.0448 0.3744 0.0358 Uiso 1.00 calc
H(14) H 0.3940 0.1742 0.3372 0.0358 Uiso 1.00 calc
H(15) H 0.3383 0.2032 0.2072 0.0254 Uiso 1.00 calc
H(16) H 0.3813 0.3026 0.1186 0.0521 Uiso 1.00 calc
H(17) H 0.4229 0.4278 0.0066 0.0623 Uiso 1.00 calc
H(18) H 0.3232 0.3745 -0.1179 0.0594 Uiso 1.00 calc
H(19) H 0.2097 0.3306 -0.2019 0.0252 Uiso 1.00 calc
H(20) H 0.1833 0.3901 -0.3323 0.0421 Uiso 1.00 calc
H(21) H 0.0549 0.3572 -0.3706 0.0421 Uiso 1.00 calc
H(22) H 0.1728 0.2767 -0.3896 0.0421 Uiso 1.00 calc
H(23) H 0.6728 0.2183 0.1098 0.0427 Uiso 1.00 calc
H(24) H 0.5573 0.1355 0.1301 0.0427 Uiso 1.00 calc
H(25) H 0.6869 0.1068 0.1684 0.0427 Uiso 1.00 calc
H(26) H 0.7055 0.1587 0.2984 0.0269 Uiso 1.00 calc
H(27) H 0.8255 0.1271 0.3826 0.0525 Uiso 1.00 calc
H(28) H 0.9269 0.0715 0.5014 0.0864 Uiso 1.00 calc
H(29) H 0.8745 0.1788 0.6226 0.0439 Uiso 1.00 calc
H(30) H 0.8344 0.2822 0.7064 0.0182 Uiso 1.00 calc
H(31) H 0.9002 0.3217 0.8403 0.0490 Uiso 1.00 calc
H(32) H 0.8654 0.4523 0.8748 0.0490 Uiso 1.00 calc
H(33) H 0.7865 0.3351 0.8973 0.0490 Uiso 1.00 calc
H(34) H 0.2183 0.6657 0.8956 0.0463 Uiso 1.00 calc
H(35) H 0.1089 0.6795 0.8354 0.0463 Uiso 1.00 calc
H(36) H 0.1381 0.5495 0.8729 0.0463 Uiso 1.00 calc
H(37) H 0.1696 0.6999 0.7062 0.0224 Uiso 1.00 calc
H(38) H 0.1353 0.8218 0.6215 0.0473 Uiso 1.00 calc
H(39) H 0.0713 0.9079 0.4990 0.1172 Uiso 1.00 calc
H(40) H 0.1824 0.8651 0.3828 0.0414 Uiso 1.00 calc
H(41) H 0.2997 0.8311 0.2985 0.0259 Uiso 1.00 calc
H(42) H 0.3217 0.8859 0.1692 0.0495 Uiso 1.00 calc
H(43) H 0.4511 0.8570 0.1308 0.0495 Uiso 1.00 calc
H(44) H 0.3353 0.7746 0.1104 0.0495 Uiso 1.00 calc
N(7*) N -0.198(3) 0.030(3) -0.227(2) 0.014(2) Uani 1.00 d
N(13*) N 0.039(3) -0.204(3) 0.235(2) 0.018(2) Uani 1.00 d
N(14*) N 0.700(3) 0.534(3) 0.271(2) 0.022(2) Uani 1.00 d
N(6*) N 0.539(3) 0.696(3) 0.735(2) 0.020(2) Uani 1.00 d
N(8*) N 0.466(3) 0.296(3) 0.734(2) 0.022(2) Uani 1.00 d
Co(3*) Co 0.499(3) -0.505(3) -0.275(2) 0.0131(5) Uani 1.00 d
Co(1*) Co 0.999(3) -0.004(3) -0.218(2) 0.0131(5) Uani 1.00 d
Co(3*) Co 0.499(3) 0.495(3) -0.275(2) 0.0131(5) Uani 1.00 d
Co(2*) Co -0.001(3) 0.995(3) 0.225(2) 0.0132(5) Uani 1.00 d
Co(4*) Co -0.501(3) 0.495(3) 0.282(2) 0.0132(5) Uani 1.00 d

loop_
_atom_site_aniso_label
_atom_site_aniso_U_11
_atom_site_aniso_U_22
_atom_site_aniso_U_33
_atom_site_aniso_U_12
_atom_site_aniso_U_13
_atom_site_aniso_U_23
Gd(1) 0.0139(3) 0.0138(2) 0.0131(3) -0.0029(2) 0.0002(2) -0.0004(2)
Gd(2) 0.0131(2) 0.0135(2) 0.0139(3) 0.0031(2) 0.0001(2) -0.0002(2)
Co(1) 0.0105(9) 0.0152(9) 0.014(1) -0.0009(7) 0.0000(7) -0.0002(7)
Co(2) 0.0151(9) 0.0110(8) 0.014(1) -0.0010(7) 0.0010(7) -0.0003(7)
Co(3) 0.0148(9) 0.0090(8) 0.015(1) 0.0022(7) 0.0015(7) 0.0018(7)
Co(4) 0.0096(8) 0.0150(9) 0.015(1) 0.0016(7) -0.0019(7) -0.0009(7)
Cr(1) 0.0085(7) 0.0086(7) 0.0226(9) 0.0013(6) 0.0006(6) 0.0017(6)
Cr(2) 0.0089(7) 0.0101(7) 0.0190(9) -0.0001(6) 0.0005(6) -0.0001(6)
O(1) 0.022(4) 0.027(4) 0.007(4) 0.000(3) 0.002(3) 0.001(2)
O(2) 0.014(4) 0.027(4) 0.012(3) -0.004(3) -0.003(3) 0.003(2)
O(3) 0.016(4) 0.018(4) 0.014(3) -0.006(3) 0.001(2) 0.003(3)
O(4) 0.019(4) 0.016(4) 0.020(4) 0.000(3) 0.008(3) -0.001(3)
O(5) 0.022(4) 0.008(4) 0.023(4) -0.003(3) -0.005(2) -0.001(3)
O(6) 0.013(4) 0.017(4) 0.015(3) 0.000(3) 0.002(2) 0.000(3)
O(7) 0.016(4) 0.008(3) 0.018(3) 0.005(2) 0.001(3) 0.002(2)
O(8) 0.018(4) 0.023(4) 0.016(4) -0.007(3) 0.000(3) 0.006(3)
O(9) 0.014(4) 0.022(4) 0.028(5) 0.012(3) -0.004(3) -0.014(3)
O(10) 0.014(4) 0.016(4) 0.013(3) 0.002(3) -0.005(3) 0.000(2)
O(11) 0.011(4) 0.017(4) 0.017(3) 0.002(3) -0.001(2) 0.001(3)
O(12) 0.029(4) 0.010(4) 0.014(4) -0.001(3) -0.011(3) -0.005(3)
O(13) 0.026(4) 0.018(4) 0.019(4) 0.008(3) 0.014(3) 0.002(3)
O(14) 0.012(4) 0.014(4) 0.018(3) 0.005(3) -0.001(2) -0.001(3)
O(15) 0.009(3) 0.017(4) 0.016(3) 0.002(3) -0.004(3) 0.002(2)
O(16) 0.019(4) 0.022(4) 0.017(4) -0.001(3) 0.002(3) 0.004(2)
O(17) 0.027(4) 0.028(5) 0.031(5) 0.009(4) 0.006(4) 0.004(4)
O(18) 0.029(5) 0.018(4) 0.030(5) 0.004(3) 0.007(4) 0.005(3)
O(19) 0.020(4) 0.024(5) 0.034(5) 0.002(3) -0.008(3) 0.003(4)
O(20) 0.036(5) 0.021(4) 0.031(5) 0.014(4) -0.010(4) -0.006(3)
O(21) 0.016(3) 0.034(5) 0.018(5) -0.006(3) 0.000(3) -0.006(4)
O(22) 0.021(4) 0.018(4) 0.042(6) -0.015(3) 0.009(4) -0.004(3)
O(23) 0.013(4) 0.033(5) 0.043(6) -0.011(3) -0.005(3) 0.006(4)
O(24) 0.026(5) 0.021(4) 0.037(6) -0.008(3) 0.001(4) 0.009(4)
N(1) 0.014(5) 0.017(5) 0.024(5) 0.000(4) 0.008(4) 0.000(3)
N(2) 0.011(4) 0.010(4) 0.022(4) -0.005(3) -0.009(3) -0.011(3)
N(3) 0.011(4) 0.024(5) 0.017(4) 0.005(4) 0.010(3) 0.012(3)
N(4) 0.007(4) 0.014(4) 0.015(4) 0.011(3) -0.011(3) -0.005(3)
N(5) 0.010(2) 0.032(6) 0.025(6) -0.005(3) 0.000(4) 0.013(4)
N(6) 0.017(5) 0.008(2) 0.035(6) 0.003(3) 0.002(4) 0.007(4)
N(7) 0.009(4) 0.001(4) 0.033(6) 0.000(3) -0.008(4) 0.006(3)
N(8) 0.016(5) 0.012(3) 0.037(7) 0.009(4) 0.002(4) -0.005(4)
N(9) 0.08(1) 0.09(1) 0.024(3) -0.01(1) 0.008(8) -0.005(8)
N(10) 0.11(2) 0.06(1) 0.024(3) -0.010(10) 0.005(9) 0.009(7)
N(11) 0.021(5) 0.012(2) 0.014(5) -0.001(3) 0.002(4) 0.002(3)
N(12) 0.009(2) 0.005(4) 0.025(5) -0.006(3) -0.001(4) -0.005(3)
N(13) 0.019(5) 0.011(3) 0.023(5) 0.002(4) 0.005(4) 0.000(4)
N(14) 0.008(3) 0.026(5) 0.033(6) -0.006(4) 0.002(4) 0.002(4)
N(15) 0.06(1) 0.10(2) 0.024(3) -0.01(1) -0.001(7) 0.005(8)
N(16) 0.10(1) 0.049(9) 0.019(3) -0.007(9) -0.014(7) -0.005(6)
C(1) 0.035(7) 0.036(8) 0.020(6) -0.016(6) -0.001(5) -0.026(5)
C(2) 0.013(5) 0.021(5) 0.022(5) 0.002(3) -0.009(4) -0.018(4)
C(3) 0.017(6) 0.021(6) 0.028(5) 0.000(4) 0.000(4) -0.004(4)
C(4) 0.019(5) 0.012(5) 0.024(5) 0.003(3) 0.007(4) 0.008(4)
C(5) 0.032(6) 0.009(5) 0.021(5) 0.005(4) 0.016(4) 0.000(4)
C(6) 0.041(9) 0.054(10) 0.030(7) -0.040(7) 0.007(6) -0.008(7)
C(7) 0.08(1) 0.10(2) 0.022(7) -0.07(1) 0.015(8) -0.015(8)
C(8) 0.052(10) 0.051(9) 0.032(8) -0.048(8) 0.038(7) -0.024(7)
C(9) 0.019(6) 0.026(6) 0.016(5) 0.001(4) -0.003(4) -0.002(4)
C(10) 0.013(5) 0.010(5) 0.025(5) 0.000(3) -0.007(4) -0.001(4)
C(11) 0.014(5) 0.020(6) 0.029(5) 0.000(4) 0.006(4) -0.011(4)
C(12) 0.021(5) 0.001(4) 0.026(5) 0.007(3) 0.003(4) 0.004(4)
C(13) 0.030(7) 0.039(8) 0.026(7) -0.016(6) 0.008(5) 0.000(6)
C(14) 0.042(8) 0.042(8) 0.017(7) -0.017(6) -0.019(5) -0.002(6)
C(15) 0.017(5) 0.016(5) 0.023(5) -0.003(3) -0.012(4) -0.001(4)
C(16) 0.017(6) 0.025(6) 0.026(5) -0.007(5) -0.002(4) 0.001(4)
C(17) 0.026(6) 0.006(5) 0.031(5) -0.004(3) -0.004(4) -0.011(4)
C(18) 0.017(5) 0.029(6) 0.018(5) 0.001(4) -0.008(4) -0.008(4)
C(19) 0.06(1) 0.047(9) 0.040(8) -0.047(8) -0.045(8) 0.031(7)
C(20) 0.07(1) 0.052(10) 0.037(8) -0.061(9) -0.015(8) 0.016(7)
C(21) 0.07(1) 0.05(1) 0.041(9) -0.057(9) -0.020(8) 0.015(8)
C(22) 0.018(5) 0.023(6) 0.027(5) 0.014(4) 0.000(4) 0.004(4)
C(23) 0.014(5) 0.018(5) 0.026(5) 0.001(3) 0.009(4) -0.001(4)
C(24) 0.031(7) 0.019(6) 0.022(5) -0.004(5) 0.003(5) -0.001(4)
C(25) 0.019(5) 0.010(4) 0.023(5) 0.010(3) -0.002(4) 0.010(4)
C(26) 0.058(10) 0.035(8) 0.009(6) -0.011(6) -0.008(6) 0.008(5)
C(27) 0.047(9) 0.032(7) 0.023(7) 0.015(6) 0.000(6) -0.015(5)
C(28) 0.010(5) 0.014(5) 0.027(5) -0.002(3) -0.007(4) -0.011(4)
C(29) 0.016(6) 0.024(6) 0.025(5) 0.010(4) 0.002(4) 0.002(4)
C(30) 0.016(5) 0.022(6) 0.027(5) 0.006(4) 0.002(4) -0.002(4)
C(31) 0.022(6) 0.033(7) 0.017(5) -0.007(4) 0.002(4) -0.002(4)
C(32) 0.039(8) 0.07(1) 0.019(7) 0.041(7) -0.027(6) -0.030(7)
C(33) 0.08(1) 0.09(1) 0.015(7) 0.07(1) -0.032(8) -0.017(7)
C(34) 0.046(9) 0.024(7) 0.037(8) 0.014(5) -0.016(6) -0.018(6)
C(35) 0.029(6) 0.027(6) 0.011(5) 0.002(4) 0.002(4) -0.011(4)
C(36) 0.021(5) 0.009(5) 0.014(4) 0.001(3) -0.003(4) 0.000(4)
C(37) 0.009(5) 0.030(6) 0.017(5) 0.006(4) -0.003(4) 0.000(4)
C(38) 0.024(5) 0.025(6) 0.015(5) 0.001(4) -0.001(4) 0.002(4)
C(39) 0.025(7) 0.059(10) 0.025(7) 0.020(6) -0.011(5) 0.004(6)
C(40) 0.056(10) 0.024(7) 0.029(8) 0.016(6) 0.011(7) -0.002(6)
C(41) 0.034(7) -0.001(4) 0.028(7) -0.004(4) 0.010(5) -0.006(4)
C(42) 0.025(6) 0.019(6) 0.028(6) -0.001(5) 0.014(5) -0.002(5)
C(43) 0.009(5) 0.013(5) 0.022(5) 0.004(3) -0.006(4) 0.005(4)
C(44) 0.014(5) 0.030(6) 0.013(5) 0.003(4) 0.000(4) 0.013(4)
C(45) 0.037(8) 0.041(8) 0.028(7) 0.034(6) 0.018(6) 0.011(6)
C(46) 0.11(2) 0.11(2) 0.021(7) 0.11(2) 0.038(9) 0.034(9)
C(47) 0.045(9) 0.041(8) 0.023(7) 0.029(6) 0.013(6) 0.016(6)
C(48) 0.040(7) 0.020(6) 0.010(4) 0.009(4) -0.005(4) 0.000(4)
C(49) 0.014(5) 0.016(5) 0.021(5) 0.000(3) -0.005(4) 0.000(4)
C(50) 0.021(6) 0.025(6) 0.025(5) 0.017(5) 0.003(5) 0.008(5)
C(51) 0.014(5) 0.030(6) 0.026(5) 0.004(4) -0.003(4) -0.001(4)
C(52) 0.035(8) 0.06(1) 0.041(9) 0.026(7) 0.006(7) 0.039(8)
C(53) 0.009(2) 0.030(6) 0.022(6) -0.004(4) -0.006(4) 0.011(5)
C(54) 0.004(4) 0.011(2) 0.030(6) 0.004(4) 0.007(4) -0.004(4)
C(55) 0.033(6) -0.009(4) 0.013(5) -0.007(4) -0.009(4) 0.003(3)
C(56) 0.022(6) 0.014(2) 0.027(6) 0.008(4) 0.006(5) 0.002(4)
C(57) 0.025(6) 0.030(7) 0.024(2) 0.007(5) 0.002(5) 0.002(5)
C(58) 0.029(6) 0.024(6) 0.024(2) -0.013(5) 0.004(5) 0.000(5)
C(59) 0.007(4) 0.011(2) 0.015(5) 0.001(3) 0.005(4) 0.004(4)
C(60) 0.014(5) -0.003(4) 0.037(7) -0.004(4) 0.000(5) -0.006(4)
C(61) 0.015(5) 0.008(2) 0.016(5) 0.009(4) 0.005(4) -0.004(4)
C(62) 0.010(2) 0.028(6) 0.024(6) 0.003(4) 0.005(4) 0.006(5)
C(63) 0.025(6) 0.028(6) 0.023(2) -0.004(5) 0.003(5) -0.006(5)
C(64) 0.031(7) 0.029(7) 0.020(2) 0.014(5) 0.002(5) 0.000(5)
N(7*) 0.009(4) 0.001(4) 0.033(6) 0.000(3) -0.008(4) 0.006(3)
N(13*) 0.019(5) 0.011(3) 0.023(5) 0.002(4) 0.005(4) 0.000(4)
N(14*) 0.008(3) 0.026(5) 0.033(6) -0.006(4) 0.002(4) 0.002(4)
N(6*) 0.017(5) 0.008(2) 0.035(6) 0.003(3) 0.002(4) 0.007(4)
N(8*) 0.016(5) 0.012(3) 0.037(7) 0.009(4) 0.002(4) -0.005(4)
Co(3*) 0.0148(9) 0.0090(8) 0.015(1) 0.0022(7) 0.0015(7) 0.0018(7)
Co(1*) 0.0105(9) 0.0152(9) 0.014(1) -0.0009(7) 0.0000(7) -0.0002(7)
Co(3*) 0.0148(9) 0.0090(8) 0.015(1) 0.0022(7) 0.0015(7) 0.0018(7)
Co(2*) 0.0151(9) 0.0110(8) 0.014(1) -0.0010(7) 0.0010(7) -0.0003(7)
Co(4*) 0.0096(8) 0.0150(9) 0.015(1) 0.0016(7) -0.0019(7) -0.0009(7)

loop_
_atom_type_symbol
_atom_type_description
_atom_type_scat_dispersion_real
_atom_type_scat_dispersion_imag
_atom_type_scat_source
C C 0.003 0.002
;International Tables for Crystallography
(1992, Vol. C, Tables 4.2.6.8 and 6.1.1.1)
;
H H 0.000 0.000
;International Tables for Crystallography
(1992, Vol. C, Table 6.1.1.2)
;
Co Co 0.349 0.972
;International Tables for Crystallography
(1992, Vol. C, Tables 4.2.6.8 and 6.1.1.1)
;
Cr Cr 0.321 0.624
;International Tables for Crystallography
(1992, Vol. C, Tables 4.2.6.8 and 6.1.1.1)
;
Gd Gd -0.165 3.904
;International Tables for Crystallography
(1992, Vol. C, Tables 4.2.6.8 and 6.1.1.1)
;
N N 0.006 0.003
;International Tables for Crystallography
(1992, Vol. C, Tables 4.2.6.8 and 6.1.1.1)
;
O O 0.011 0.006
;International Tables for Crystallography
(1992, Vol. C, Tables 4.2.6.8 and 6.1.1.1)
;

loop_
_geom_angle_atom_site_label_1
_geom_angle_atom_site_label_2
_geom_angle_atom_site_label_3
_geom_angle
_geom_angle_site_symmetry_1
_geom_angle_site_symmetry_3
_geom_angle_publ_flag
O(2) Gd(1) O(3) 124.5(3) . . yes
O(2) Gd(1) O(6) 154.0(3) . . yes
O(2) Gd(1) O(7) 63.6(3) . . yes
O(2) Gd(1) O(17) 71.6(3) . . yes
O(2) Gd(1) O(18) 86.8(3) . . yes
O(2) Gd(1) O(19) 72.6(3) . . yes
O(2) Gd(1) O(20) 133.6(3) . . yes
O(2) Gd(1) N(1) 62.3(3) . . yes
O(2) Gd(1) N(2) 117.4(3) . . yes
O(3) Gd(1) O(6) 63.5(3) . . yes
O(3) Gd(1) O(7) 155.8(3) . . yes
O(3) Gd(1) O(17) 132.0(3) . . yes
O(3) Gd(1) O(18) 72.4(3) . . yes
O(3) Gd(1) O(19) 88.5(3) . . yes
O(3) Gd(1) O(20) 72.8(3) . . yes
O(3) Gd(1) N(1) 62.1(3) . . yes
O(3) Gd(1) N(2) 118.1(3) . . yes
O(6) Gd(1) O(7) 120.8(3) . . yes
O(6) Gd(1) O(17) 85.3(3) . . yes
O(6) Gd(1) O(18) 71.8(3) . . yes
O(6) Gd(1) O(19) 133.3(3) . . yes
O(6) Gd(1) O(20) 71.3(3) . . yes
O(6) Gd(1) N(1) 119.2(3) . . yes
O(6) Gd(1) N(2) 60.4(3) . . yes
O(7) Gd(1) O(17) 71.4(3) . . yes
O(7) Gd(1) O(18) 131.8(3) . . yes
O(7) Gd(1) O(19) 71.7(3) . . yes
O(7) Gd(1) O(20) 85.9(3) . . yes
O(7) Gd(1) N(1) 120.0(3) . . yes
O(7) Gd(1) N(2) 60.4(3) . . yes
O(17) Gd(1) O(18) 63.2(3) . . yes
O(17) Gd(1) O(19) 136.9(3) . . yes
O(17) Gd(1) O(20) 132.7(3) . . yes
O(17) Gd(1) N(1) 112.6(3) . . yes
O(17) Gd(1) N(2) 66.2(3) . . yes
O(18) Gd(1) O(19) 136.9(3) . . yes
O(18) Gd(1) O(20) 137.5(3) . . yes
O(18) Gd(1) N(1) 67.7(3) . . yes
O(18) Gd(1) N(2) 111.0(3) . . yes
O(19) Gd(1) O(20) 64.7(3) . . yes
O(19) Gd(1) N(1) 69.2(3) . . yes
O(19) Gd(1) N(2) 112.0(3) . . yes
O(20) Gd(1) N(1) 114.7(3) . . yes
O(20) Gd(1) N(2) 66.5(3) . . yes
N(1) Gd(1) N(2) 178.7(4) . . yes
O(10) Gd(2) O(11) 121.1(2) . . yes
O(10) Gd(2) O(14) 156.8(3) . . yes
O(10) Gd(2) O(15) 62.9(3) . . yes
O(10) Gd(2) O(21) 71.3(3) . . yes
O(10) Gd(2) O(22) 130.6(3) . . yes
O(10) Gd(2) O(23) 73.1(3) . . yes
O(10) Gd(2) O(24) 87.0(3) . . yes
O(10) Gd(2) N(3) 61.3(3) . . yes
O(10) Gd(2) N(4) 119.9(3) . . yes
O(11) Gd(2) O(14) 63.8(2) . . yes
O(11) Gd(2) O(15) 153.1(3) . . yes
O(11) Gd(2) O(21) 84.6(3) . . yes
O(11) Gd(2) O(22) 71.9(3) . . yes
O(11) Gd(2) O(23) 133.2(3) . . yes
O(11) Gd(2) O(24) 72.1(3) . . yes
O(11) Gd(2) N(3) 59.8(3) . . yes
O(11) Gd(2) N(4) 118.9(3) . . yes
O(14) Gd(2) O(15) 124.5(3) . . yes
O(14) Gd(2) O(21) 131.2(3) . . yes
O(14) Gd(2) O(22) 72.5(3) . . yes
O(14) Gd(2) O(23) 87.6(3) . . yes
O(14) Gd(2) O(24) 72.7(3) . . yes
O(14) Gd(2) N(3) 117.8(3) . . yes
O(14) Gd(2) N(4) 61.7(3) . . yes
O(15) Gd(2) O(21) 71.3(3) . . yes
O(15) Gd(2) O(22) 86.0(3) . . yes
O(15) Gd(2) O(23) 73.6(3) . . yes
O(15) Gd(2) O(24) 133.8(3) . . yes
O(15) Gd(2) N(3) 117.5(3) . . yes
O(15) Gd(2) N(4) 62.8(3) . . yes
O(21) Gd(2) O(22) 62.4(3) . . yes
O(21) Gd(2) O(23) 138.3(3) . . yes
O(21) Gd(2) O(24) 133.6(3) . . yes
O(21) Gd(2) N(3) 66.2(3) . . yes
O(21) Gd(2) N(4) 112.4(3) . . yes
O(22) Gd(2) O(23) 136.1(3) . . yes
O(22) Gd(2) O(24) 138.0(3) . . yes
O(22) Gd(2) N(3) 110.6(3) . . yes
O(22) Gd(2) N(4) 67.4(3) . . yes
O(23) Gd(2) O(24) 64.1(3) . . yes
O(23) Gd(2) N(3) 113.3(3) . . yes
O(23) Gd(2) N(4) 68.7(3) . . yes
O(24) Gd(2) N(3) 67.4(3) . . yes
O(24) Gd(2) N(4) 114.0(3) . . yes
N(3) Gd(2) N(4) 178.0(4) . . yes
O(1) Co(1) O(2) 90.6(3) . . yes
O(1) Co(1) O(7) 166.1(3) . . yes
O(1) Co(1) O(8) 102.6(4) . . yes
O(1) Co(1) N(5) 87.0(4) . . yes
O(1) Co(1) N(7) 87.4(4) . 1_455 yes
O(2) Co(1) O(7) 78.8(3) . . yes
O(2) Co(1) O(8) 166.0(4) . . yes
O(2) Co(1) N(5) 99.3(4) . . yes
O(2) Co(1) N(7) 87.4(3) . 1_455 yes
O(7) Co(1) O(8) 88.9(3) . . yes
O(7) Co(1) N(5) 85.9(4) . . yes
O(7) Co(1) N(7) 100.9(4) . 1_455 yes
O(8) Co(1) N(5) 86.2(4) . . yes
O(8) Co(1) N(7) 88.5(4) . 1_455 yes
N(5) Co(1) N(7) 171.4(4) . 1_455 yes
O(3) Co(2) O(4) 91.3(4) . . yes
O(3) Co(2) O(5) 165.4(4) . . yes
O(3) Co(2) O(6) 78.7(3) . . yes
O(3) Co(2) N(11) 101.3(4) . . yes
O(3) Co(2) N(13) 87.3(4) . 1_545 yes
O(4) Co(2) O(5) 102.2(4) . . yes
O(4) Co(2) O(6) 167.4(4) . . yes
O(4) Co(2) N(11) 88.6(4) . . yes
O(4) Co(2) N(13) 87.7(4) . 1_545 yes
O(5) Co(2) O(6) 88.6(3) . . yes
O(5) Co(2) N(11) 84.8(4) . . yes
O(5) Co(2) N(13) 87.6(4) . 1_545 yes
O(6) Co(2) N(11) 86.0(3) . . yes
O(6) Co(2) N(13) 99.3(4) . 1_545 yes
N(11) Co(2) N(13) 170.7(4) . 1_545 yes
O(11) Co(3) O(12) 89.1(3) . . yes
O(11) Co(3) O(13) 167.3(4) . . yes
O(11) Co(3) O(14) 78.7(3) . . yes
O(11) Co(3) N(6) 99.3(4) . 1_566 yes
O(11) Co(3) N(8) 85.8(4) . 1_556 yes
O(12) Co(3) O(13) 102.0(4) . . yes
O(12) Co(3) O(14) 165.2(4) . . yes
O(12) Co(3) N(6) 86.4(4) . 1_566 yes
O(12) Co(3) N(8) 87.2(4) . 1_556 yes
O(13) Co(3) O(14) 91.0(4) . . yes
O(13) Co(3) N(6) 87.6(4) . 1_566 yes
O(13) Co(3) N(8) 88.6(4) . 1_556 yes
O(14) Co(3) N(6) 87.3(4) . 1_566 yes
O(14) Co(3) N(8) 100.1(4) . 1_556 yes
N(6) Co(3) N(8) 171.7(5) 1_566 1_556 yes
O(9) Co(4) O(10) 89.9(4) . . yes
O(9) Co(4) O(15) 167.0(4) . . yes
O(9) Co(4) O(16) 102.4(4) . . yes
O(9) Co(4) N(12) 88.2(4) . . yes
O(9) Co(4) N(14) 86.3(4) . 1_655 yes
O(10) Co(4) O(15) 78.5(3) . . yes
O(10) Co(4) O(16) 165.1(4) . . yes
O(10) Co(4) N(12) 102.0(4) . . yes
O(10) Co(4) N(14) 86.7(4) . 1_655 yes
O(15) Co(4) O(16) 90.0(3) . . yes
O(15) Co(4) N(12) 88.5(3) . . yes
O(15) Co(4) N(14) 98.7(4) . 1_655 yes
O(16) Co(4) N(12) 87.0(4) . . yes
O(16) Co(4) N(14) 85.7(4) . 1_655 yes
N(12) Co(4) N(14) 169.8(4) . 1_655 yes
C(53) Cr(1) C(54) 91.2(5) . . yes
C(53) Cr(1) C(55) 171.8(5) . . yes
C(53) Cr(1) C(56) 90.3(5) . . yes
C(53) Cr(1) C(57) 95.5(5) . . yes
C(53) Cr(1) C(58) 86.5(5) . . yes
C(54) Cr(1) C(55) 89.1(4) . . yes
C(54) Cr(1) C(56) 173.6(5) . . yes
C(54) Cr(1) C(57) 85.6(5) . . yes
C(54) Cr(1) C(58) 94.0(5) . . yes
C(55) Cr(1) C(56) 90.3(4) . . yes
C(55) Cr(1) C(57) 92.7(5) . . yes
C(55) Cr(1) C(58) 85.3(5) . . yes
C(56) Cr(1) C(57) 88.0(5) . . yes
C(56) Cr(1) C(58) 92.4(6) . . yes
C(57) Cr(1) C(58) 178.0(7) . . yes
C(59) Cr(2) C(60) 89.5(4) . . yes
C(59) Cr(2) C(61) 172.2(4) . . yes
C(59) Cr(2) C(62) 91.4(5) . . yes
C(59) Cr(2) C(63) 86.9(5) . . yes
C(59) Cr(2) C(64) 94.7(5) . . yes
C(60) Cr(2) C(61) 89.1(4) . . yes
C(60) Cr(2) C(62) 174.2(5) . . yes
C(60) Cr(2) C(63) 93.3(5) . . yes
C(60) Cr(2) C(64) 85.4(5) . . yes
C(61) Cr(2) C(62) 90.8(5) . . yes
C(61) Cr(2) C(63) 85.5(5) . . yes
C(61) Cr(2) C(64) 92.8(5) . . yes
C(62) Cr(2) C(63) 92.5(5) . . yes
C(62) Cr(2) C(64) 88.8(5) . . yes
C(63) Cr(2) C(64) 177.9(6) . . yes
Co(1) O(1) C(2) 124.2(7) . . yes
Gd(1) O(2) Co(1) 110.0(4) . . yes
Gd(1) O(2) C(4) 125.7(7) . . yes
Co(1) O(2) C(4) 117.6(7) . . yes
Gd(1) O(3) Co(2) 110.7(3) . . yes
Gd(1) O(3) C(10) 127.2(7) . . yes
Co(2) O(3) C(10) 116.7(7) . . yes
Co(2) O(4) C(12) 124.3(8) . . yes
Co(2) O(5) C(15) 125.1(8) . . yes
Gd(1) O(6) Co(2) 107.1(3) . . yes
Gd(1) O(6) C(17) 127.3(8) . . yes
Co(2) O(6) C(17) 119.8(8) . . yes
Gd(1) O(7) Co(1) 107.6(3) . . yes
Gd(1) O(7) C(23) 127.7(8) . . yes
Co(1) O(7) C(23) 118.9(8) . . yes
Co(1) O(8) C(25) 124.7(8) . . yes
Co(4) O(9) C(28) 124.5(8) . . yes
Gd(2) O(10) Co(4) 108.8(3) . . yes
Gd(2) O(10) C(30) 127.8(7) . . yes
Co(4) O(10) C(30) 118.6(8) . . yes
Gd(2) O(11) Co(3) 107.1(3) . . yes
Gd(2) O(11) C(36) 129.8(7) . . yes
Co(3) O(11) C(36) 116.7(7) . . yes
Co(3) O(12) C(38) 124.8(8) . . yes
Co(3) O(13) C(41) 123.0(8) . . yes
Gd(2) O(14) Co(3) 110.5(3) . . yes
Gd(2) O(14) C(43) 126.9(7) . . yes
Co(3) O(14) C(43) 117.0(7) . . yes
Gd(2) O(15) Co(4) 109.7(3) . . yes
Gd(2) O(15) C(49) 126.7(7) . . yes
Co(4) O(15) C(49) 115.6(7) . . yes
Co(4) O(16) C(51) 124.9(8) . . yes
Gd(1) N(1) C(5) 120.3(8) . . yes
Gd(1) N(1) C(9) 121.3(8) . . yes
C(5) N(1) C(9) 118(1) . . yes
Gd(1) N(2) C(18) 120.1(8) . . yes
Gd(1) N(2) C(22) 119.8(8) . . yes
C(18) N(2) C(22) 120(1) . . yes
Gd(2) N(3) C(31) 119.2(8) . . yes
Gd(2) N(3) C(35) 120.5(8) . . yes
C(31) N(3) C(35) 120(1) . . yes
Gd(2) N(4) C(44) 122.6(7) . . yes
Gd(2) N(4) C(48) 121.1(8) . . yes
C(44) N(4) C(48) 116.4(9) . . yes
Co(1) N(5) C(53) 163.5(10) . . yes
Co(3) N(6) C(54) 162.4(9) 1_544 . yes
Co(1) N(7) C(55) 163.9(8) 1_655 . yes
Co(3) N(8) C(56) 163(1) 1_554 . yes
Co(2) N(11) C(59) 166.4(9) . . yes
Co(4) N(12) C(60) 165.6(8) . . yes
Co(2) N(13) C(61) 163.1(9) 1_565 . yes
Co(4) N(14) C(62) 162(1) 1_455 . yes
O(1) C(2) C(1) 117(1) . . yes
O(1) C(2) C(3) 123(1) . . yes
C(1) C(2) C(3) 118(1) . . yes
C(2) C(3) C(4) 128(1) . . yes
O(2) C(4) C(3) 124(1) . . yes
O(2) C(4) C(5) 114(1) . . yes
C(3) C(4) C(5) 121(1) . . yes
N(1) C(5) C(4) 117(1) . . yes
N(1) C(5) C(6) 121(1) . . yes
C(4) C(5) C(6) 120(1) . . yes
C(5) C(6) C(7) 119(1) . . yes
C(6) C(7) C(8) 117(1) . . yes
C(7) C(8) C(9) 118(1) . . yes
N(1) C(9) C(8) 123(1) . . yes
N(1) C(9) C(10) 114(1) . . yes
C(8) C(9) C(10) 122(1) . . yes
O(3) C(10) C(9) 115(1) . . yes
O(3) C(10) C(11) 127(1) . . yes
C(9) C(10) C(11) 117(1) . . yes
C(10) C(11) C(12) 126(1) . . yes
O(4) C(12) C(11) 123(1) . . yes
O(4) C(12) C(13) 116(1) . . yes
C(11) C(12) C(13) 120(1) . . yes
O(5) C(15) C(14) 117(1) . . yes
O(5) C(15) C(16) 126(1) . . yes
C(14) C(15) C(16) 116(1) . . yes
C(15) C(16) C(17) 126(1) . . yes
O(6) C(17) C(16) 124(1) . . yes
O(6) C(17) C(18) 116(1) . . yes
C(16) C(17) C(18) 118(1) . . yes
N(2) C(18) C(17) 115(1) . . yes
N(2) C(18) C(19) 121(1) . . yes
C(17) C(18) C(19) 123(1) . . yes
C(18) C(19) C(20) 121(1) . . yes
C(19) C(20) C(21) 117(1) . . yes
C(20) C(21) C(22) 119(1) . . yes
N(2) C(22) C(21) 120(1) . . yes
N(2) C(22) C(23) 115(1) . . yes
C(21) C(22) C(23) 124(1) . . yes
O(7) C(23) C(22) 117(1) . . yes
O(7) C(23) C(24) 124(1) . . yes
C(22) C(23) C(24) 118(1) . . yes
C(23) C(24) C(25) 127(1) . . yes
O(8) C(25) C(24) 124(1) . . yes
O(8) C(25) C(26) 116(1) . . yes
C(24) C(25) C(26) 118(1) . . yes
O(9) C(28) C(27) 117(1) . . yes
O(9) C(28) C(29) 126(1) . . yes
C(27) C(28) C(29) 116(1) . . yes
C(28) C(29) C(30) 126(1) . . yes
O(10) C(30) C(29) 125(1) . . yes
O(10) C(30) C(31) 114(1) . . yes
C(29) C(30) C(31) 120(1) . . yes
N(3) C(31) C(30) 117(1) . . yes
N(3) C(31) C(32) 121(1) . . yes
C(30) C(31) C(32) 121(1) . . yes
C(31) C(32) C(33) 118(1) . . yes
C(32) C(33) C(34) 118(1) . . yes
C(33) C(34) C(35) 121(1) . . yes
N(3) C(35) C(34) 119(1) . . yes
N(3) C(35) C(36) 115(1) . . yes
C(34) C(35) C(36) 124(1) . . yes
O(11) C(36) C(35) 114(1) . . yes
O(11) C(36) C(37) 129(1) . . yes
C(35) C(36) C(37) 116(1) . . yes
C(36) C(37) C(38) 124(1) . . yes
O(12) C(38) C(37) 124(1) . . yes
O(12) C(38) C(39) 117(1) . . yes
C(37) C(38) C(39) 117(1) . . yes
O(13) C(41) C(40) 116(1) . . yes
O(13) C(41) C(42) 124(1) . . yes
C(40) C(41) C(42) 118(1) . . yes
C(41) C(42) C(43) 129(1) . . yes
O(14) C(43) C(42) 124(1) . . yes
O(14) C(43) C(44) 114(1) . . yes
C(42) C(43) C(44) 120(1) . . yes
N(4) C(44) C(43) 114.0(10) . . yes
N(4) C(44) C(45) 123(1) . . yes
C(43) C(44) C(45) 122(1) . . yes
C(44) C(45) C(46) 118(1) . . yes
C(45) C(46) C(47) 120(1) . . yes
C(46) C(47) C(48) 115(1) . . yes
N(4) C(48) C(47) 124(1) . . yes
N(4) C(48) C(49) 116(1) . . yes
C(47) C(48) C(49) 118(1) . . yes
O(15) C(49) C(48) 113.1(10) . . yes
O(15) C(49) C(50) 126(1) . . yes
C(48) C(49) C(50) 120(1) . . yes
C(49) C(50) C(51) 127(1) . . yes
O(16) C(51) C(50) 123(1) . . yes
O(16) C(51) C(52) 118(1) . . yes
C(50) C(51) C(52) 117(1) . . yes
Cr(1) C(53) N(5) 175(1) . . yes
Cr(1) C(54) N(6) 174(1) . . yes
Cr(1) C(55) N(7) 175.1(9) . . yes
Cr(1) C(56) N(8) 169(1) . . yes
Cr(1) C(57) N(9) 176(1) . . yes
Cr(1) C(58) N(10) 176(1) . . yes
Cr(2) C(59) N(11) 175.4(9) . . yes
Cr(2) C(60) N(12) 173.4(10) . . yes
Cr(2) C(61) N(13) 173(1) . . yes
Cr(2) C(62) N(14) 172(1) . . yes
Cr(2) C(63) N(15) 177(1) . . yes
Cr(2) C(64) N(16) 176(1) . . yes

loop_
_geom_bond_atom_site_label_1
_geom_bond_atom_site_label_2
_geom_bond_distance
_geom_bond_site_symmetry_2
_geom_bond_publ_flag
Gd(1) O(2) 2.491(8) . yes
Gd(1) O(3) 2.477(8) . yes
Gd(1) O(6) 2.538(8) . yes
Gd(1) O(7) 2.521(8) . yes
Gd(1) O(17) 2.559(9) . yes
Gd(1) O(18) 2.533(9) . yes
Gd(1) O(19) 2.469(9) . yes
Gd(1) O(20) 2.521(9) . yes
Gd(1) N(1) 2.58(1) . yes
Gd(1) N(2) 2.682(9) . yes
Gd(2) O(10) 2.512(8) . yes
Gd(2) O(11) 2.526(8) . yes
Gd(2) O(14) 2.482(8) . yes
Gd(2) O(15) 2.502(8) . yes
Gd(2) O(21) 2.557(9) . yes
Gd(2) O(22) 2.544(9) . yes
Gd(2) O(23) 2.477(9) . yes
Gd(2) O(24) 2.501(9) . yes
Gd(2) N(3) 2.651(10) . yes
Gd(2) N(4) 2.587(9) . yes
Co(1) O(1) 2.002(9) . yes
Co(1) O(2) 2.060(9) . yes
Co(1) O(7) 2.100(9) . yes
Co(1) O(8) 2.043(8) . yes
Co(1) N(5) 2.18(1) . yes
Co(1) N(7) 2.134(9) 1_455 yes
Co(2) O(3) 2.063(9) . yes
Co(2) O(4) 1.988(8) . yes
Co(2) O(5) 2.034(9) . yes
Co(2) O(6) 2.102(8) . yes
Co(2) N(11) 2.167(10) . yes
Co(2) N(13) 2.170(10) 1_545 yes
Co(3) O(11) 2.113(8) . yes
Co(3) O(12) 2.028(8) . yes
Co(3) O(13) 2.002(8) . yes
Co(3) O(14) 2.058(8) . yes
Co(3) N(6) 2.185(10) 1_566 yes
Co(3) N(8) 2.16(1) 1_556 yes
Co(4) O(9) 2.023(8) . yes
Co(4) O(10) 2.074(8) . yes
Co(4) O(15) 2.060(9) . yes
Co(4) O(16) 2.014(9) . yes
Co(4) N(12) 2.140(9) . yes
Co(4) N(14) 2.186(10) 1_655 yes
Cr(1) C(53) 2.06(1) . yes
Cr(1) C(54) 2.08(1) . yes
Cr(1) C(55) 2.10(1) . yes
Cr(1) C(56) 2.10(1) . yes
Cr(1) C(57) 2.06(1) . yes
Cr(1) C(58) 2.01(1) . yes
Cr(2) C(59) 2.08(1) . yes
Cr(2) C(60) 2.11(1) . yes
Cr(2) C(61) 2.07(1) . yes
Cr(2) C(62) 2.07(1) . yes
Cr(2) C(63) 2.10(1) . yes
Cr(2) C(64) 2.13(1) . yes
O(1) C(2) 1.27(1) . yes
O(2) C(4) 1.32(1) . yes
O(3) C(10) 1.28(1) . yes
O(4) C(12) 1.26(1) . yes
O(5) C(15) 1.23(1) . yes
O(6) C(17) 1.29(1) . yes
O(7) C(23) 1.25(1) . yes
O(8) C(25) 1.24(1) . yes
O(9) C(28) 1.22(1) . yes
O(10) C(30) 1.31(1) . yes
O(11) C(36) 1.26(1) . yes
O(12) C(38) 1.27(2) . yes
O(13) C(41) 1.24(2) . yes
O(14) C(43) 1.30(1) . yes
O(15) C(49) 1.32(1) . yes
O(16) C(51) 1.23(2) . yes
N(1) C(5) 1.32(2) . yes
N(1) C(9) 1.35(2) . yes
N(2) C(18) 1.34(1) . yes
N(2) C(22) 1.33(2) . yes
N(3) C(31) 1.36(2) . yes
N(3) C(35) 1.35(2) . yes
N(4) C(44) 1.32(2) . yes
N(4) C(48) 1.34(1) . yes
N(5) C(53) 1.17(2) . yes
N(6) C(54) 1.15(1) . yes
N(7) C(55) 1.15(1) . yes
N(8) C(56) 1.14(2) . yes
N(9) C(57) 1.19(2) . yes
N(10) C(58) 1.11(2) . yes
N(11) C(59) 1.14(1) . yes
N(12) C(60) 1.14(1) . yes
N(13) C(61) 1.17(1) . yes
N(14) C(62) 1.16(1) . yes
N(15) C(63) 1.14(2) . yes
N(16) C(64) 1.16(2) . yes
C(1) C(2) 1.52(1) . yes
C(2) C(3) 1.38(2) . yes
C(3) C(4) 1.39(2) . yes
C(4) C(5) 1.48(2) . yes
C(5) C(6) 1.43(2) . yes
C(6) C(7) 1.36(2) . yes
C(7) C(8) 1.44(2) . yes
C(8) C(9) 1.35(2) . yes
C(9) C(10) 1.51(2) . yes
C(10) C(11) 1.36(2) . yes
C(11) C(12) 1.41(2) . yes
C(12) C(13) 1.50(2) . yes
C(14) C(15) 1.53(2) . yes
C(15) C(16) 1.41(2) . yes
C(16) C(17) 1.39(2) . yes
C(17) C(18) 1.47(2) . yes
C(18) C(19) 1.39(2) . yes
C(19) C(20) 1.37(2) . yes
C(20) C(21) 1.39(2) . yes
C(21) C(22) 1.45(2) . yes
C(22) C(23) 1.49(2) . yes
C(23) C(24) 1.42(2) . yes
C(24) C(25) 1.37(2) . yes
C(25) C(26) 1.51(2) . yes
C(27) C(28) 1.54(2) . yes
C(28) C(29) 1.42(2) . yes
C(29) C(30) 1.37(2) . yes
C(30) C(31) 1.48(2) . yes
C(31) C(32) 1.43(2) . yes
C(32) C(33) 1.38(2) . yes
C(33) C(34) 1.40(2) . yes
C(34) C(35) 1.39(2) . yes
C(35) C(36) 1.48(2) . yes
C(36) C(37) 1.37(2) . yes
C(37) C(38) 1.41(2) . yes
C(38) C(39) 1.52(2) . yes
C(40) C(41) 1.52(2) . yes
C(41) C(42) 1.38(2) . yes
C(42) C(43) 1.35(2) . yes
C(43) C(44) 1.52(1) . yes
C(44) C(45) 1.39(2) . yes
C(45) C(46) 1.35(2) . yes
C(46) C(47) 1.39(2) . yes
C(47) C(48) 1.39(2) . yes
C(48) C(49) 1.54(2) . yes
C(49) C(50) 1.34(2) . yes
C(50) C(51) 1.42(2) . yes
C(51) C(52) 1.47(2) . yes

loop_
_geom_contact_atom_site_label_1
_geom_contact_atom_site_label_2
_geom_contact_distance
_geom_contact_site_symmetry_2
Gd(1) O(6) 2.538(8) .
Gd(1) O(7) 2.521(8) .
Gd(1) O(17) 2.559(9) .
Gd(1) O(18) 2.533(9) .
Gd(1) O(20) 2.521(9) .
Gd(1) N(1) 2.58(1) .
Gd(1) N(2) 2.682(9) .
Gd(2) O(10) 2.512(8) .
Gd(2) O(11) 2.526(8) .
Gd(2) O(15) 2.502(8) .
Gd(2) O(21) 2.557(9) .
Gd(2) O(22) 2.544(9) .
Gd(2) O(24) 2.501(9) .
Gd(2) N(3) 2.651(10) .
Gd(2) N(4) 2.587(9) .
O(1) C(45) 3.17(2) 1_544
O(1) C(42) 3.58(2) 1_544
O(7) C(39) 3.59(2) 1_454
O(8) C(34) 3.16(2) 1_454
O(8) C(37) 3.51(1) 1_454
O(12) C(6) 3.18(2) 1_666
O(12) C(3) 3.57(1) 1_666
O(16) C(8) 3.17(1) 1_665
O(16) C(11) 3.56(1) 1_665
O(17) C(40) 3.54(2) 1_544
O(19) C(39) 3.53(2) 1_454
O(21) C(13) 3.56(2) 1_665
O(22) C(1) 3.55(2) 1_666
N(5) C(42) 3.57(2) 1_544
N(6) C(43) 3.11(2) 1_544
N(6) C(41) 3.21(2) 1_544
N(6) C(42) 3.27(2) 1_544
N(7) C(37) 3.53(2) 1_554
N(8) C(36) 3.07(2) 1_554
N(8) C(38) 3.25(2) 1_554
N(8) C(37) 3.28(2) 1_554
N(13) C(10) 3.11(1) 1_565
N(13) C(12) 3.25(1) 1_565
N(13) C(11) 3.28(2) 1_565
N(14) C(11) 3.52(2) 1_565

loop_
_geom_torsion_atom_site_label_1
_geom_torsion_atom_site_label_2
_geom_torsion_atom_site_label_3
_geom_torsion_atom_site_label_4
_geom_torsion
_geom_torsion_site_symmetry_4
_geom_torsion_publ_flag
Gd(1) O(2) Co(1) O(1) 172.5(4) . yes
Gd(1) O(2) Co(1) O(7) 1.6(3) . yes
Gd(1) O(2) Co(1) O(8) -26(1) . yes
Gd(1) O(2) Co(1) N(5) 85.4(4) . yes
Gd(1) O(2) Co(1) N(7) -100.0(4) 1_455 yes
Gd(1) O(2) C(4) C(3) 179.7(9) . yes
Gd(1) O(2) C(4) C(5) -1(1) . yes
Gd(1) O(3) Co(2) O(4) 172.2(4) . yes
Gd(1) O(3) Co(2) O(5) -30(1) . yes
Gd(1) O(3) Co(2) O(6) -0.1(4) . yes
Gd(1) O(3) Co(2) N(11) 83.4(4) . yes
Gd(1) O(3) Co(2) N(13) -100.1(4) 1_545 yes
Gd(1) O(3) C(10) C(9) 2(1) . yes
Gd(1) O(3) C(10) C(11) 179.8(9) . yes
Gd(1) O(6) Co(2) O(3) 0.1(3) . yes
Gd(1) O(6) Co(2) O(4) -37(1) . yes
Gd(1) O(6) Co(2) O(5) 172.8(3) . yes
Gd(1) O(6) Co(2) N(11) -102.3(4) . yes
Gd(1) O(6) Co(2) N(13) 85.5(4) 1_545 yes
Gd(1) O(6) C(17) C(16) 178.6(9) . yes
Gd(1) O(6) C(17) C(18) 1(1) . yes
Gd(1) O(7) Co(1) O(1) -42(1) . yes
Gd(1) O(7) Co(1) O(2) -1.5(3) . yes
Gd(1) O(7) Co(1) O(8) 171.9(3) . yes
Gd(1) O(7) Co(1) N(5) -101.8(4) . yes
Gd(1) O(7) Co(1) N(7) 83.6(4) 1_455 yes
Gd(1) O(7) C(23) C(22) 0(1) . yes
Gd(1) O(7) C(23) C(24) -179.9(8) . yes
Gd(1) N(1) C(5) C(4) 0(1) . yes
Gd(1) N(1) C(5) C(6) -176(1) . yes
Gd(1) N(1) C(9) C(8) -179(1) . yes
Gd(1) N(1) C(9) C(10) 1(1) . yes
Gd(1) N(2) C(18) C(17) 2(1) . yes
Gd(1) N(2) C(18) C(19) 179(1) . yes
Gd(1) N(2) C(22) C(21) 178(1) . yes
Gd(1) N(2) C(22) C(23) 0(1) . yes
Gd(2) O(10) Co(4) O(9) -171.2(3) . yes
Gd(2) O(10) Co(4) O(15) 2.8(3) . yes
Gd(2) O(10) Co(4) O(16) 43(1) . yes
Gd(2) O(10) Co(4) N(12) -83.1(4) . yes
Gd(2) O(10) Co(4) N(14) 102.4(4) 1_655 yes
Gd(2) O(10) C(30) C(29) 177.6(9) . yes
Gd(2) O(10) C(30) C(31) 0(1) . yes
Gd(2) O(11) Co(3) O(12) -172.1(3) . yes
Gd(2) O(11) Co(3) O(13) 36(1) . yes
Gd(2) O(11) Co(3) O(14) -0.6(3) . yes
Gd(2) O(11) Co(3) N(6) -85.9(4) 1_566 yes
Gd(2) O(11) Co(3) N(8) 100.6(4) 1_556 yes
Gd(2) O(11) C(36) C(35) 2(1) . yes
Gd(2) O(11) C(36) C(37) -178.5(9) . yes
Gd(2) O(14) Co(3) O(11) 0.6(3) . yes
Gd(2) O(14) Co(3) O(12) 35(1) . yes
Gd(2) O(14) Co(3) O(13) -171.8(4) . yes
Gd(2) O(14) Co(3) N(6) 100.7(4) 1_566 yes
Gd(2) O(14) Co(3) N(8) -83.0(4) 1_556 yes
Gd(2) O(14) C(43) C(42) 178.8(9) . yes
Gd(2) O(14) C(43) C(44) -1(1) . yes
Gd(2) O(15) Co(4) O(9) 24(1) . yes
Gd(2) O(15) Co(4) O(10) -2.9(3) . yes
Gd(2) O(15) Co(4) O(16) -173.3(3) . yes
Gd(2) O(15) Co(4) N(12) 99.7(4) . yes
Gd(2) O(15) Co(4) N(14) -87.6(4) 1_655 yes
Gd(2) O(15) C(49) C(48) 4(1) . yes
Gd(2) O(15) C(49) C(50) 180.0(10) . yes
Gd(2) N(3) C(31) C(30) 1(1) . yes
Gd(2) N(3) C(31) C(32) 179(1) . yes
Gd(2) N(3) C(35) C(34) 176(1) . yes
Gd(2) N(3) C(35) C(36) 0(1) . yes
Gd(2) N(4) C(44) C(43) 0(1) . yes
Gd(2) N(4) C(44) C(45) -177(1) . yes
Gd(2) N(4) C(48) C(47) 176(1) . yes
Gd(2) N(4) C(48) C(49) 0(1) . yes
Co(1) O(1) C(2) C(1) 166.9(9) . yes
Co(1) O(1) C(2) C(3) -10(1) . yes
Co(1) O(2) Gd(1) O(3) 151.9(3) . yes
Co(1) O(2) Gd(1) O(6) -108.0(6) . yes
Co(1) O(2) Gd(1) O(7) -1.4(3) . yes
Co(1) O(2) Gd(1) O(17) -79.3(4) . yes
Co(1) O(2) Gd(1) O(18) -142.0(4) . yes
Co(1) O(2) Gd(1) O(19) 76.3(4) . yes
Co(1) O(2) Gd(1) O(20) 52.7(6) . yes
Co(1) O(2) Gd(1) N(1) 151.5(5) . yes
Co(1) O(2) Gd(1) N(2) -29.9(5) . yes
Co(1) O(2) C(4) C(3) 31(1) . yes
Co(1) O(2) C(4) C(5) -150.0(8) . yes
Co(1) O(7) Gd(1) O(2) 1.4(3) . yes
Co(1) O(7) Gd(1) O(3) -114.4(6) . yes
Co(1) O(7) Gd(1) O(6) 152.1(3) . yes
Co(1) O(7) Gd(1) O(17) 79.6(4) . yes
Co(1) O(7) Gd(1) O(18) 59.6(5) . yes
Co(1) O(7) Gd(1) O(19) -77.9(4) . yes
Co(1) O(7) Gd(1) O(20) -142.6(4) . yes
Co(1) O(7) Gd(1) N(1) -26.3(5) . yes
Co(1) O(7) Gd(1) N(2) 152.2(4) . yes
Co(1) O(7) C(23) C(22) -149.2(8) . yes
Co(1) O(7) C(23) C(24) 30(1) . yes
Co(1) O(8) C(25) C(24) -11(1) . yes
Co(1) O(8) C(25) C(26) 167.4(9) . yes
Co(1) N(5) C(53) Cr(1) 87(14) . yes
Co(2) O(3) Gd(1) O(2) 151.3(3) . yes
Co(2) O(3) Gd(1) O(6) 0.1(3) . yes
Co(2) O(3) Gd(1) O(7) -106.6(7) . yes
Co(2) O(3) Gd(1) O(17) 55.4(5) . yes
Co(2) O(3) Gd(1) O(18) 78.1(4) . yes
Co(2) O(3) Gd(1) O(19) -141.1(4) . yes
Co(2) O(3) Gd(1) O(20) -77.1(4) . yes
Co(2) O(3) Gd(1) N(1) 151.7(5) . yes
Co(2) O(3) Gd(1) N(2) -26.8(5) . yes
Co(2) O(3) C(10) C(9) -149.1(8) . yes
Co(2) O(3) C(10) C(11) 28(1) . yes
Co(2) O(4) C(12) C(11) -9(1) . yes
Co(2) O(4) C(12) C(13) 167.7(9) . yes
Co(2) O(5) C(15) C(14) 169.5(9) . yes
Co(2) O(5) C(15) C(16) -10(1) . yes
Co(2) O(6) Gd(1) O(2) -115.1(6) . yes
Co(2) O(6) Gd(1) O(3) -0.1(3) . yes
Co(2) O(6) Gd(1) O(7) 152.6(3) . yes
Co(2) O(6) Gd(1) O(17) -142.3(4) . yes
Co(2) O(6) Gd(1) O(18) -79.0(4) . yes
Co(2) O(6) Gd(1) O(19) 59.2(5) . yes
Co(2) O(6) Gd(1) O(20) 79.5(4) . yes
Co(2) O(6) Gd(1) N(1) -28.9(5) . yes
Co(2) O(6) Gd(1) N(2) 152.5(4) . yes
Co(2) O(6) C(17) C(16) 29(1) . yes
Co(2) O(6) C(17) C(18) -148.4(8) . yes
Co(2) N(11) C(59) Cr(2) 72(13) . yes
Co(3) O(11) Gd(2) O(10) -153.6(3) . yes
Co(3) O(11) Gd(2) O(14) 0.5(3) . yes
Co(3) O(11) Gd(2) O(15) 115.7(5) . yes
Co(3) O(11) Gd(2) O(21) 142.1(4) . yes
Co(3) O(11) Gd(2) O(22) 79.4(4) . yes
Co(3) O(11) Gd(2) O(23) -57.7(5) . yes
Co(3) O(11) Gd(2) O(24) -78.6(4) . yes
Co(3) O(11) Gd(2) N(3) -152.3(4) . yes
Co(3) O(11) Gd(2) N(4) 29.5(5) . yes
Co(3) O(11) C(36) C(35) 150.3(8) . yes
Co(3) O(11) C(36) C(37) -30(1) . yes
Co(3) O(12) C(38) C(37) 9(1) . yes
Co(3) O(12) C(38) C(39) -167.7(10) . yes
Co(3) O(13) C(41) C(40) -168.9(9) . yes
Co(3) O(13) C(41) C(42) 14(1) . yes
Co(3) O(14) Gd(2) O(10) 107.6(6) . yes
Co(3) O(14) Gd(2) O(11) -0.6(3) . yes
Co(3) O(14) Gd(2) O(15) -150.7(3) . yes
Co(3) O(14) Gd(2) O(21) -55.8(5) . yes
Co(3) O(14) Gd(2) O(22) -78.6(4) . yes
Co(3) O(14) Gd(2) O(23) 141.2(4) . yes
Co(3) O(14) Gd(2) O(24) 77.6(4) . yes
Co(3) O(14) Gd(2) N(3) 26.0(5) . yes
Co(3) O(14) Gd(2) N(4) -151.8(5) . yes
Co(3) O(14) C(43) C(42) -30(1) . yes
Co(3) O(14) C(43) C(44) 149.8(8) . yes
Co(4) O(9) C(28) C(27) -167.5(9) . yes
Co(4) O(9) C(28) C(29) 12(1) . yes
Co(4) O(10) Gd(2) O(11) -152.0(3) . yes
Co(4) O(10) Gd(2) O(14) 112.5(6) . yes
Co(4) O(10) Gd(2) O(15) -2.6(3) . yes
Co(4) O(10) Gd(2) O(21) -80.7(4) . yes
Co(4) O(10) Gd(2) O(22) -59.7(5) . yes
Co(4) O(10) Gd(2) O(23) 77.2(4) . yes
Co(4) O(10) Gd(2) O(24) 141.0(4) . yes
Co(4) O(10) Gd(2) N(3) -153.2(4) . yes
Co(4) O(10) Gd(2) N(4) 25.0(5) . yes
Co(4) O(10) C(30) C(29) -29(1) . yes
Co(4) O(10) C(30) C(31) 151.5(8) . yes
Co(4) O(15) Gd(2) O(10) 2.6(3) . yes
Co(4) O(15) Gd(2) O(11) 108.5(6) . yes
Co(4) O(15) Gd(2) O(14) -151.7(3) . yes
Co(4) O(15) Gd(2) O(21) 80.6(4) . yes
Co(4) O(15) Gd(2) O(22) 142.8(4) . yes
Co(4) O(15) Gd(2) O(23) -76.5(4) . yes
Co(4) O(15) Gd(2) O(24) -52.6(5) . yes
Co(4) O(15) Gd(2) N(3) 31.6(5) . yes
Co(4) O(15) Gd(2) N(4) -150.6(4) . yes
Co(4) O(15) C(49) C(48) 150.1(8) . yes
Co(4) O(15) C(49) C(50) -34(1) . yes
Co(4) O(16) C(51) C(50) 14(1) . yes
Co(4) O(16) C(51) C(52) -167(1) . yes
Co(4) N(12) C(60) Cr(2) -72(10) . yes
O(1) Co(1) O(2) C(4) -34.3(8) . yes
O(1) Co(1) O(7) C(23) 113(1) . yes
O(1) Co(1) O(8) C(25) -147.6(9) . yes
O(1) Co(1) N(5) C(53) 125(3) . yes
O(1) C(2) C(3) C(4) -6(2) . yes
O(2) Gd(1) O(3) C(10) -1.4(10) . yes
O(2) Gd(1) O(6) C(17) 92(1) . yes
O(2) Gd(1) O(7) C(23) -151.0(9) . yes
O(2) Gd(1) N(1) C(5) -0.4(8) . yes
O(2) Gd(1) N(1) C(9) 179.2(10) . yes
O(2) Gd(1) N(2) C(18) -151.7(8) . yes
O(2) Gd(1) N(2) C(22) 29.4(9) . yes
O(2) Co(1) O(1) C(2) 25.5(9) . yes
O(2) Co(1) O(7) C(23) 153.8(8) . yes
O(2) Co(1) O(8) C(25) 52(1) . yes
O(2) Co(1) N(5) C(53) -144(3) . yes
O(2) C(4) C(3) C(2) -6(2) . yes
O(2) C(4) C(5) N(1) 1(1) . yes
O(2) C(4) C(5) C(6) 177(1) . yes
O(3) Gd(1) O(2) C(4) 1.5(10) . yes
O(3) Gd(1) O(6) C(17) -152.6(9) . yes
O(3) Gd(1) O(7) C(23) 93(1) . yes
O(3) Gd(1) N(1) C(5) -180.0 . yes
O(3) Gd(1) N(1) C(9) -0.5(8) . yes
O(3) Gd(1) N(2) C(18) 26.6(9) . yes
O(3) Gd(1) N(2) C(22) -152.4(8) . yes
O(3) Co(2) O(4) C(12) 24.2(9) . yes
O(3) Co(2) O(5) C(15) 53(1) . yes
O(3) Co(2) O(6) C(17) 155.1(9) . yes
O(3) Co(2) N(11) C(59) -141(3) . yes
O(3) C(10) C(9) N(1) -2(1) . yes
O(3) C(10) C(9) C(8) 178(1) . yes
O(3) C(10) C(11) C(12) -4(2) . yes
O(4) Co(2) O(3) C(10) -31.9(8) . yes
O(4) Co(2) O(5) C(15) -149.5(9) . yes
O(4) Co(2) O(6) C(17) 117(1) . yes
O(4) Co(2) N(11) C(59) 127(3) . yes
O(4) C(12) C(11) C(10) -7(1) . yes
O(5) Co(2) O(3) C(10) 125(1) . yes
O(5) Co(2) O(4) C(12) -150.1(8) . yes
O(5) Co(2) O(6) C(17) -32.2(9) . yes
O(5) Co(2) N(11) C(59) 24(3) . yes
O(5) C(15) C(16) C(17) -5(2) . yes
O(6) Gd(1) O(2) C(4) 101.5(10) . yes
O(6) Gd(1) O(3) C(10) -152.6(9) . yes
O(6) Gd(1) O(7) C(23) -0.3(9) . yes
O(6) Gd(1) N(1) C(5) -150.8(8) . yes
O(6) Gd(1) N(1) C(9) 28.8(10) . yes
O(6) Gd(1) N(2) C(18) -1.2(8) . yes
O(6) Gd(1) N(2) C(22) 179.8(9) . yes
O(6) Co(2) O(3) C(10) 155.8(8) . yes
O(6) Co(2) O(4) C(12) 61(1) . yes
O(6) Co(2) O(5) C(15) 24.0(10) . yes
O(6) Co(2) N(11) C(59) -64(3) . yes
O(6) C(17) C(16) C(15) -6(2) . yes
O(6) C(17) C(18) N(2) -2(1) . yes
O(6) C(17) C(18) C(19) -179(1) . yes
O(7) Gd(1) O(2) C(4) -151.9(9) . yes
O(7) Gd(1) O(3) C(10) 100(1) . yes
O(7) Gd(1) O(6) C(17) 0.1(10) . yes
O(7) Gd(1) N(1) C(5) 27.7(10) . yes
O(7) Gd(1) N(1) C(9) -152.8(8) . yes
O(7) Gd(1) N(2) C(18) 178.9(10) . yes
O(7) Gd(1) N(2) C(22) -0.1(8) . yes
O(7) Co(1) O(1) C(2) 65(1) . yes
O(7) Co(1) O(2) C(4) 154.7(8) . yes
O(7) Co(1) O(8) C(25) 24.5(9) . yes
O(7) Co(1) N(5) C(53) -66(3) . yes
O(7) C(23) C(22) N(2) 0(1) . yes
O(7) C(23) C(22) C(21) -178(1) . yes
O(7) C(23) C(24) C(25) -7(2) . yes
O(8) Co(1) O(1) C(2) -149.8(9) . yes
O(8) Co(1) O(2) C(4) 126(1) . yes
O(8) Co(1) O(7) C(23) -32.9(8) . yes
O(8) Co(1) N(5) C(53) 23(3) . yes
O(8) C(25) C(24) C(23) -4(2) . yes
O(9) Co(4) O(10) C(30) 31.5(9) . yes
O(9) Co(4) O(15) C(49) -126(1) . yes
O(9) Co(4) O(16) C(51) 147.6(10) . yes
O(9) Co(4) N(12) C(60) -125(3) . yes
O(9) C(28) C(29) C(30) 2(2) . yes
O(10) Gd(2) O(11) C(36) -3(1) . yes
O(10) Gd(2) O(14) C(43) -100(1) . yes
O(10) Gd(2) O(15) C(49) 149.6(9) . yes
O(10) Gd(2) N(3) C(31) -1.6(8) . yes
O(10) Gd(2) N(3) C(35) -180.0(10) . yes
O(10) Gd(2) N(4) C(44) 153.5(8) . yes
O(10) Gd(2) N(4) C(48) -25(1) . yes
O(10) Co(4) O(9) C(28) -24(1) . yes
O(10) Co(4) O(15) C(49) -153.9(8) . yes
O(10) Co(4) O(16) C(51) -67(1) . yes
O(10) Co(4) N(12) C(60) 145(3) . yes
O(10) C(30) C(29) C(28) 9(2) . yes
O(10) C(30) C(31) N(3) 0(1) . yes
O(10) C(30) C(31) C(32) -178(1) . yes
O(11) Gd(2) O(10) C(30) 2(1) . yes
O(11) Gd(2) O(14) C(43) 151.8(9) . yes
O(11) Gd(2) O(15) C(49) -104.5(9) . yes
O(11) Gd(2) N(3) C(31) 179.6(10) . yes
O(11) Gd(2) N(3) C(35) 1.2(8) . yes
O(11) Gd(2) N(4) C(44) -29.5(10) . yes
O(11) Gd(2) N(4) C(48) 151.1(9) . yes
O(11) Co(3) O(12) C(38) -24.5(10) . yes
O(11) Co(3) O(13) C(41) -62(1) . yes
O(11) Co(3) O(14) C(43) -154.8(8) . yes
O(11) C(36) C(35) N(3) 0(1) . yes
O(11) C(36) C(35) C(34) -178(1) . yes
O(11) C(36) C(37) C(38) 5(2) . yes
O(12) Co(3) O(11) C(36) 33.1(8) . yes
O(12) Co(3) O(13) C(41) 146.5(9) . yes
O(12) Co(3) O(14) C(43) -119(1) . yes
O(12) C(38) C(37) C(36) 8(2) . yes
O(13) Co(3) O(11) C(36) -118(1) . yes
O(13) Co(3) O(12) C(38) 149.3(9) . yes
O(13) Co(3) O(14) C(43) 32.8(8) . yes
O(13) C(41) C(42) C(43) 0(2) . yes
O(14) Gd(2) O(10) C(30) -92(1) . yes
O(14) Gd(2) O(11) C(36) 150.8(10) . yes
O(14) Gd(2) O(15) C(49) -4.7(9) . yes
O(14) Gd(2) N(3) C(31) 152.0(8) . yes
O(14) Gd(2) N(3) C(35) -26.4(10) . yes
O(14) Gd(2) N(4) C(44) 0.1(8) . yes
O(14) Gd(2) N(4) C(48) -179(1) . yes
O(14) Co(3) O(11) C(36) -155.4(8) . yes
O(14) Co(3) O(12) C(38) -58(1) . yes
O(14) Co(3) O(13) C(41) -26.5(9) . yes
O(14) C(43) C(42) C(41) 9(2) . yes
O(14) C(43) C(44) N(4) 0(1) . yes
O(14) C(43) C(44) C(45) 178(1) . yes
O(15) Gd(2) O(10) C(30) 152.0(10) . yes
O(15) Gd(2) O(11) C(36) -93(1) . yes
O(15) Gd(2) O(14) C(43) 1.7(10) . yes
O(15) Gd(2) N(3) C(31) -31.1(10) . yes
O(15) Gd(2) N(3) C(35) 150.5(8) . yes
O(15) Gd(2) N(4) C(44) -178.9(10) . yes
O(15) Gd(2) N(4) C(48) 1.7(9) . yes
O(15) Co(4) O(9) C(28) -50(2) . yes
O(15) Co(4) O(10) C(30) -154.5(9) . yes
O(15) Co(4) O(16) C(51) -28(1) . yes
O(15) Co(4) N(12) C(60) 67(3) . yes
O(15) C(49) C(48) N(4) -2(1) . yes
O(15) C(49) C(48) C(47) -179(1) . yes
O(15) C(49) C(50) C(51) 11(2) . yes
O(16) Co(4) O(9) C(28) 147.4(10) . yes
O(16) Co(4) O(10) C(30) -114(1) . yes
O(16) Co(4) O(15) C(49) 35.7(8) . yes
O(16) Co(4) N(12) C(60) -22(3) . yes
O(16) C(51) C(50) C(49) 1(2) . yes
O(17) Gd(1) O(2) C(4) 130.2(9) . yes
O(17) Gd(1) O(3) C(10) -97.3(9) . yes
O(17) Gd(1) O(6) C(17) 65.2(9) . yes
O(17) Gd(1) O(7) C(23) -72.9(9) . yes
O(17) Gd(1) N(1) C(5) -53.2(10) . yes
O(17) Gd(1) N(1) C(9) 126.4(9) . yes
O(17) Gd(1) N(2) C(18) -99.8(9) . yes
O(17) Gd(1) N(2) C(22) 81.3(9) . yes
O(18) Gd(1) O(2) C(4) 67.5(9) . yes
O(18) Gd(1) O(3) C(10) -74.7(9) . yes
O(18) Gd(1) O(6) C(17) 128.4(9) . yes
O(18) Gd(1) O(7) C(23) -92.9(9) . yes
O(18) Gd(1) N(1) C(5) -98.8(9) . yes
O(18) Gd(1) N(1) C(9) 80.7(9) . yes
O(18) Gd(1) N(2) C(18) -54.1(9) . yes
O(18) Gd(1) N(2) C(22) 127.0(8) . yes
O(19) Gd(1) O(2) C(4) -74.1(8) . yes
O(19) Gd(1) O(3) C(10) 66.2(9) . yes
O(19) Gd(1) O(6) C(17) -93.3(9) . yes
O(19) Gd(1) O(7) C(23) 129.7(9) . yes
O(19) Gd(1) N(1) C(5) 80.3(9) . yes
O(19) Gd(1) N(1) C(9) -100.1(9) . yes
O(19) Gd(1) N(2) C(18) 127.1(8) . yes
O(19) Gd(1) N(2) C(22) -51.8(9) . yes
O(20) Gd(1) O(2) C(4) -97.7(9) . yes
O(20) Gd(1) O(3) C(10) 130.2(9) . yes
O(20) Gd(1) O(6) C(17) -73.0(9) . yes
O(20) Gd(1) O(7) C(23) 65.0(9) . yes
O(20) Gd(1) N(1) C(5) 127.7(9) . yes
O(20) Gd(1) N(1) C(9) -52.8(10) . yes
O(20) Gd(1) N(2) C(18) 79.8(9) . yes
O(20) Gd(1) N(2) C(22) -99.1(9) . yes
O(21) Gd(2) O(10) C(30) 73.9(9) . yes
O(21) Gd(2) O(11) C(36) -67.5(9) . yes
O(21) Gd(2) O(14) C(43) 96.6(9) . yes
O(21) Gd(2) O(15) C(49) -132.4(9) . yes
O(21) Gd(2) N(3) C(31) -82.5(9) . yes
O(21) Gd(2) N(3) C(35) 99.2(9) . yes
O(21) Gd(2) N(4) C(44) -125.9(9) . yes
O(21) Gd(2) N(4) C(48) 54.7(10) . yes
O(22) Gd(2) O(10) C(30) 94.8(10) . yes
O(22) Gd(2) O(11) C(36) -130.2(9) . yes
O(22) Gd(2) O(14) C(43) 73.8(9) . yes
O(22) Gd(2) O(15) C(49) -70.2(8) . yes
O(22) Gd(2) N(3) C(31) -127.5(9) . yes
O(22) Gd(2) N(3) C(35) 54.1(10) . yes
O(22) Gd(2) N(4) C(44) -81.5(9) . yes
O(22) Gd(2) N(4) C(48) 99.1(10) . yes
O(23) Gd(2) O(10) C(30) -128.2(10) . yes
O(23) Gd(2) O(11) C(36) 92.7(10) . yes
O(23) Gd(2) O(14) C(43) -66.5(9) . yes
O(23) Gd(2) O(15) C(49) 70.5(8) . yes
O(23) Gd(2) N(3) C(31) 51.8(9) . yes
O(23) Gd(2) N(3) C(35) -126.5(9) . yes
O(23) Gd(2) N(4) C(44) 99.2(9) . yes
O(23) Gd(2) N(4) C(48) -80.2(9) . yes
O(24) Gd(2) O(10) C(30) -64.4(9) . yes
O(24) Gd(2) O(11) C(36) 71.8(9) . yes
O(24) Gd(2) O(14) C(43) -130.0(9) . yes
O(24) Gd(2) O(15) C(49) 94.5(9) . yes
O(24) Gd(2) N(3) C(31) 97.8(9) . yes
O(24) Gd(2) N(3) C(35) -80.6(9) . yes
O(24) Gd(2) N(4) C(44) 52.6(10) . yes
O(24) Gd(2) N(4) C(48) -126.8(9) . yes
N(1) Gd(1) O(2) C(4) 1.0(8) . yes
N(1) Gd(1) O(3) C(10) -1.0(8) . yes
N(1) Gd(1) O(6) C(17) 178.5(8) . yes
N(1) Gd(1) O(7) C(23) -178.8(8) . yes
N(1) Gd(1) N(2) C(18) -75(17) . yes
N(1) Gd(1) N(2) C(22) 105(16) . yes
N(1) C(5) C(4) C(3) 179(1) . yes
N(1) C(5) C(6) C(7) -4(2) . yes
N(1) C(9) C(8) C(7) -4(2) . yes
N(1) C(9) C(10) C(11) 179(1) . yes
N(2) Gd(1) O(2) C(4) 179.6(8) . yes
N(2) Gd(1) O(3) C(10) -179.6(8) . yes
N(2) Gd(1) O(6) C(17) 0.0(9) . yes
N(2) Gd(1) O(7) C(23) -0.2(8) . yes
N(2) Gd(1) N(1) C(5) -77(17) . yes
N(2) Gd(1) N(1) C(9) 102(16) . yes
N(2) C(18) C(17) C(16) -179(1) . yes
N(2) C(18) C(19) C(20) 2(2) . yes
N(2) C(22) C(21) C(20) 1(2) . yes
N(2) C(22) C(23) C(24) 179(1) . yes
N(3) Gd(2) O(10) C(30) 1.4(9) . yes
N(3) Gd(2) O(11) C(36) -2.0(9) . yes
N(3) Gd(2) O(14) C(43) 178.3(8) . yes
N(3) Gd(2) O(15) C(49) 178.6(8) . yes
N(3) Gd(2) N(4) C(44) -78(10) . yes
N(3) Gd(2) N(4) C(48) 102(10) . yes
N(3) C(31) C(30) C(29) -179(1) . yes
N(3) C(31) C(32) C(33) 3(2) . yes
N(3) C(35) C(34) C(33) 3(2) . yes
N(3) C(35) C(36) C(37) 179(1) . yes
N(4) Gd(2) O(10) C(30) 179.5(9) . yes
N(4) Gd(2) O(11) C(36) 179.8(9) . yes
N(4) Gd(2) O(14) C(43) 0.6(8) . yes
N(4) Gd(2) O(15) C(49) -3.6(8) . yes
N(4) Gd(2) N(3) C(31) -130(10) . yes
N(4) Gd(2) N(3) C(35) 51(10) . yes
N(4) C(44) C(43) C(42) -178(1) . yes
N(4) C(44) C(45) C(46) -1(2) . yes
N(4) C(48) C(47) C(46) 4(2) . yes
N(4) C(48) C(49) C(50) -178(1) . yes
N(5) Co(1) O(1) C(2) 124.8(9) . yes
N(5) Co(1) O(2) C(4) -121.4(8) . yes
N(5) Co(1) O(7) C(23) 53.4(8) . yes
N(5) Co(1) O(8) C(25) -61.4(10) . yes
N(5) C(53) Cr(1) C(54) 109(14) . yes
N(5) C(53) Cr(1) C(55) 16(16) . yes
N(5) C(53) Cr(1) C(56) -77(14) . yes
N(5) C(53) Cr(1) C(57) -165(14) . yes
N(5) C(53) Cr(1) C(58) 15(14) . yes
N(6) C(54) Cr(1) C(53) 71(8) . yes
N(6) C(54) Cr(1) C(55) -116(8) . yes
N(6) C(54) Cr(1) C(56) -31(11) . yes
N(6) C(54) Cr(1) C(57) -23(8) . yes
N(6) C(54) Cr(1) C(58) 158(8) . yes
N(7) C(55) Cr(1) C(53) 13(11) . yes
N(7) C(55) Cr(1) C(54) -78(9) . yes
N(7) C(55) Cr(1) C(56) 107(9) . yes
N(7) C(55) Cr(1) C(57) -164(9) . yes
N(7) C(55) Cr(1) C(58) 15(9) . yes
N(8) C(56) Cr(1) C(53) -106(6) . yes
N(8) C(56) Cr(1) C(54) -2(9) . yes
N(8) C(56) Cr(1) C(55) 81(6) . yes
N(8) C(56) Cr(1) C(57) -10(6) . yes
N(8) C(56) Cr(1) C(58) 167(6) . yes
N(9) C(57) Cr(1) C(53) 36(28) . yes
N(9) C(57) Cr(1) C(54) 127(28) . yes
N(9) C(57) Cr(1) C(55) -143(28) . yes
N(9) C(57) Cr(1) C(56) -53(28) . yes
N(9) C(57) Cr(1) C(58) -153(23) . yes
N(10) C(58) Cr(1) C(53) 28(24) . yes
N(10) C(58) Cr(1) C(54) -62(24) . yes
N(10) C(58) Cr(1) C(55) -151(24) . yes
N(10) C(58) Cr(1) C(56) 118(24) . yes
N(10) C(58) Cr(1) C(57) -141(22) . yes
N(11) Co(2) O(3) C(10) -120.7(8) . yes
N(11) Co(2) O(4) C(12) 125.5(9) . yes
N(11) Co(2) O(5) C(15) -62.1(10) . yes
N(11) Co(2) O(6) C(17) 52.7(9) . yes
N(11) C(59) Cr(2) C(60) -64(11) . yes
N(11) C(59) Cr(2) C(61) 15(13) . yes
N(11) C(59) Cr(2) C(62) 121(11) . yes
N(11) C(59) Cr(2) C(63) 29(11) . yes
N(11) C(59) Cr(2) C(64) -149(11) . yes
N(12) Co(4) O(9) C(28) -126(1) . yes
N(12) Co(4) O(10) C(30) 119.6(8) . yes
N(12) Co(4) O(15) C(49) -51.4(8) . yes
N(12) Co(4) O(16) C(51) 60(1) . yes
N(12) C(60) Cr(2) C(59) -124(8) . yes
N(12) C(60) Cr(2) C(61) 63(8) . yes
N(12) C(60) Cr(2) C(62) -26(11) . yes
N(12) C(60) Cr(2) C(63) 148(8) . yes
N(12) C(60) Cr(2) C(64) -29(8) . yes
N(13) C(61) Cr(2) C(59) 49(9) . yes
N(13) C(61) Cr(2) C(60) 129(8) . yes
N(13) C(61) Cr(2) C(62) -56(8) . yes
N(13) C(61) Cr(2) C(63) 35(8) . yes
N(13) C(61) Cr(2) C(64) -145(8) . yes
N(14) C(62) Cr(2) C(59) 75(8) . yes
N(14) C(62) Cr(2) C(60) -22(11) . yes
N(14) C(62) Cr(2) C(61) -111(8) . yes
N(14) C(62) Cr(2) C(63) 162(8) . yes
N(14) C(62) Cr(2) C(64) -18(8) . yes
N(15) C(63) Cr(2) C(59) -50(37) . yes
N(15) C(63) Cr(2) C(60) 38(37) . yes
N(15) C(63) Cr(2) C(61) 127(37) . yes
N(15) C(63) Cr(2) C(62) -141(37) . yes
N(15) C(63) Cr(2) C(64) 90(41) . yes
N(16) C(64) Cr(2) C(59) -63(26) . yes
N(16) C(64) Cr(2) C(60) -152(26) . yes
N(16) C(64) Cr(2) C(61) 118(26) . yes
N(16) C(64) Cr(2) C(62) 27(26) . yes
N(16) C(64) Cr(2) C(63) 155(22) . yes
C(1) C(2) C(3) C(4) 176(1) . yes
C(2) C(3) C(4) C(5) 174(1) . yes
C(3) C(4) C(5) C(6) -3(1) . yes
C(4) C(5) N(1) C(9) -179(1) . yes
C(4) C(5) C(6) C(7) 179(1) . yes
C(5) N(1) C(9) C(8) 0(2) . yes
C(5) N(1) C(9) C(10) -178(1) . yes
C(5) C(6) C(7) C(8) 0(3) . yes
C(6) C(5) N(1) C(9) 4(1) . yes
C(6) C(7) C(8) C(9) 3(3) . yes
C(7) C(8) C(9) C(10) 174(1) . yes
C(8) C(9) C(10) C(11) 0(1) . yes
C(9) C(10) C(11) C(12) 172(1) . yes
C(10) C(11) C(12) C(13) 175(1) . yes
C(14) C(15) C(16) C(17) 174(1) . yes
C(15) C(16) C(17) C(18) 171(1) . yes
C(16) C(17) C(18) C(19) 2(2) . yes
C(17) C(18) N(2) C(22) -178(1) . yes
C(17) C(18) C(19) C(20) 179(1) . yes
C(18) N(2) C(22) C(21) 0(1) . yes
C(18) N(2) C(22) C(23) -178(1) . yes
C(18) C(19) C(20) C(21) -1(3) . yes
C(19) C(18) N(2) C(22) -1(1) . yes
C(19) C(20) C(21) C(22) 0(3) . yes
C(20) C(21) C(22) C(23) 179(1) . yes
C(21) C(22) C(23) C(24) 1(1) . yes
C(22) C(23) C(24) C(25) 172(1) . yes
C(23) C(24) C(25) C(26) 176(1) . yes
C(27) C(28) C(29) C(30) -178(1) . yes
C(28) C(29) C(30) C(31) -172(1) . yes
C(29) C(30) C(31) C(32) 2(2) . yes
C(30) C(31) N(3) C(35) -179(1) . yes
C(30) C(31) C(32) C(33) -178(1) . yes
C(31) N(3) C(35) C(34) -1(1) . yes
C(31) N(3) C(35) C(36) -179(1) . yes
C(31) C(32) C(33) C(34) -1(3) . yes
C(32) C(31) N(3) C(35) -1(1) . yes
C(32) C(33) C(34) C(35) -1(3) . yes
C(33) C(34) C(35) C(36) -179(1) . yes
C(34) C(35) C(36) C(37) 2(1) . yes
C(35) C(36) C(37) C(38) -175(1) . yes
C(36) C(37) C(38) C(39) -174(1) . yes
C(40) C(41) C(42) C(43) -175(1) . yes
C(41) C(42) C(43) C(44) -170(1) . yes
C(42) C(43) C(44) C(45) -1(1) . yes
C(43) C(44) N(4) C(48) 178(1) . yes
C(43) C(44) C(45) C(46) -178(2) . yes
C(44) N(4) C(48) C(47) -3(2) . yes
C(44) N(4) C(48) C(49) -179(1) . yes
C(44) C(45) C(46) C(47) 2(3) . yes
C(45) C(44) N(4) C(48) 1(1) . yes
C(45) C(46) C(47) C(48) -3(3) . yes
C(46) C(47) C(48) C(49) -179(1) . yes
C(47) C(48) C(49) C(50) 5(2) . yes
C(48) C(49) C(50) C(51) -173(1) . yes
C(49) C(50) C(51) C(52) -176(1) . yes
C(49) C(50) C(51) C(52) -176(1) . yes
